data_2300699
loop_
_publ_author_name
'Volkov, Sergey'
'Arsent'ev, Maxim'
'Ugolkov, Valery'
'Povolotskiy, Alexey'
'Savchenko, Yevgeny'
'Krzhizhanovskaya, Maria'
'Bubnova, Rimma'
'Aksenov, Sergey'

_publ_section_title
;
 When the difference between incommensurate and commensurate structures
 becomes elusive: the case of Bi4BO7 X (X = Cl, Br) oxyhalides
;
_journal_coeditor_code TU5032SUP1
_journal_issue 3
_journal_name_full 'Journal of Applied Crystallography'
_journal_page_first 589
_journal_page_last 596
_journal_paper_doi 10.1107/S1600576723002261
_journal_volume 56
_journal_year 2023
_chemical_formula_sum 'B Bi4 Br O7'
_chemical_formula_weight 1038.6
_space_group_IT_number 71
_space_group_name_Hall '-I 2 2'
_space_group_name_H-M_alt 'I m m m'
_space_group_ssg_name Immm(00\g)000
_symmetry_cell_setting orthorhombic
_cell_angle_alpha 90
_cell_angle_beta 90
_cell_angle_gamma 90
_cell_formula_units_Z 1
_cell_length_a 3.9345(2)
_cell_length_b 13.2499(5)
_cell_length_c 3.9182(2)
_cell_measurement_reflns_used 1217
_cell_measurement_temperature 297.7(9)
_cell_measurement_theta_max 33.63
_cell_measurement_theta_min 5.39
_cell_modulation_dimension 1
_cell_volume 204.263(17)
_computing_cell_refinement 'CrysAlisPro 1.171.41.93a (Rigaku OD, 2020)'
_computing_data_collection 'CrysAlisPro 1.171.41.93a (Rigaku OD, 2020)'
_computing_data_reduction 'CrysAlisPro 1.171.41.93a (Rigaku OD, 2020)'
_diffrn_ambient_temperature 297.7
_diffrn_detector 'Hybrid Pixel Array Detector'
_diffrn_detector_area_resol_mean 10.0000
_diffrn_measured_fraction_theta_full 0.98
_diffrn_measured_fraction_theta_max 0.89
_diffrn_measurement_device 'four-circle diffractometer'
_diffrn_measurement_device_type 'XtaLAB Synergy, Single source at home/near, HyPix'
_diffrn_measurement_method '\w scans'
_diffrn_radiation_monochromator mirror
_diffrn_radiation_probe x-ray
_diffrn_radiation_source 'X-ray tube'
_diffrn_radiation_type 'Mo K\a'
_diffrn_radiation_wavelength 0.71073
_diffrn_reflns_av_R_equivalents 0.0514
_diffrn_reflns_av_unetI/netI 0.028
_diffrn_reflns_limit_h_max 5
_diffrn_reflns_limit_h_min -5
_diffrn_reflns_limit_index_m_1_max 3
_diffrn_reflns_limit_index_m_1_min -3
_diffrn_reflns_limit_k_max 19
_diffrn_reflns_limit_k_min -19
_diffrn_reflns_limit_l_max 6
_diffrn_reflns_limit_l_min -6
_diffrn_reflns_number 11280
_diffrn_reflns_theta_full 31.46
_diffrn_reflns_theta_max 33.35
_diffrn_reflns_theta_min 3.33
_diffrn_source 'micro-focus sealed X-ray tube'
_exptl_absorpt_coefficient_mu 90.782
_exptl_absorpt_correction_T_max 0.76
_exptl_absorpt_correction_T_min 0.753
_exptl_absorpt_correction_type plate
_exptl_absorpt_process_details
;
CrysAlisPro 1.171.41.93a (Rigaku Oxford Diffraction, 2020)
Spherical absorption correction
using equivalent radius and absorption coefficient.
Empirical absorption correction using spherical harmonics,
implemented in SCALE3 ABSPACK scaling algorithm.
;
_exptl_crystal_colour yellow
_exptl_crystal_density_diffrn 8.4434
_exptl_crystal_description sphere
_exptl_crystal_F_000 428
_exptl_crystal_size_max 0.02
_exptl_crystal_size_mid 0.02
_exptl_crystal_size_min 0.01
_refine_diff_density_max 6.78
_refine_diff_density_min -8.13
_refine_ls_extinction_method none
_refine_ls_goodness_of_fit_gt 2.60
_refine_ls_goodness_of_fit_ref 2.22
_refine_ls_number_constraints 13
_refine_ls_number_parameters 32
_refine_ls_number_reflns 1333
_refine_ls_number_restraints 0
_refine_ls_R_factor_all 0.0860
_refine_ls_R_factor_gt 0.0476
_refine_ls_shift/su_max 0.0449
_refine_ls_shift/su_mean 0.0092
_refine_ls_structure_factor_coef F
_refine_ls_weighting_details w=1/(\s^2^(F)+0.0001F^2^)
_refine_ls_weighting_scheme sigma
_refine_ls_wR_factor_gt 0.0551
_refine_ls_wR_factor_ref 0.0634
_reflns_number_gt 751
_reflns_number_total 1333
_reflns_threshold_expression I>3\s(I)
_cod_data_source_file tu5032sup1.cif
_cod_data_source_block II
_cod_depositor_comments
;
The following automatic conversions were performed:

data item '_diffrn_radiation_probe' value 'X-ray' was changed to
'x-ray' in accordance with the
/home/data/users/saulius/crontab/automatic-downloads/rss-feeds/IUCr/lib/dictionaries/cif_core.dic
dictionary named 'cif_core.dic' version 2.4.2 last updated on
2011-04-26.

Automatic conversion script
Id: cif_fix_values 8170 2020-07-09 18:12:32Z antanas 

 Adding full bibliography for 2300698--2300699.cif.
;
_cod_original_formula_sum 'Bi4 B O7 Br'
_cod_database_code 2300699
_cod_database_fobs_code 2300699

loop_
_space_group_symop_id
_space_group_symop_operation_xyz
1 x,y,z
2 -x,-y,z
3 -x,y,-z
4 x,-y,-z
5 x+0.5,y+0.5,z+0.5
6 -x+0.5,-y+0.5,z+0.5
7 -x+0.5,y+0.5,-z+0.5
8 x+0.5,-y+0.5,-z+0.5
9 -x,-y,-z
10 x,y,-z
11 x,-y,z
12 -x,y,z
13 -x+0.5,-y+0.5,-z+0.5
14 x+0.5,y+0.5,-z+0.5
15 x+0.5,-y+0.5,z+0.5
16 -x+0.5,y+0.5,z+0.5

loop_
_space_group_symop_ssg_id
_space_group_symop_ssg_operation_algebraic
1 x1,x2,x3,x4
2 -x1,-x2,x3,x4
3 -x1,x2,-x3,-x4
4 x1,-x2,-x3,-x4
5 -x1,-x2,-x3,-x4
6 x1,x2,-x3,-x4
7 x1,-x2,x3,x4
8 -x1,x2,x3,x4
9 x1+1/2,x2+1/2,x3+1/2,x4
10 -x1+1/2,-x2+1/2,x3+1/2,x4
11 -x1+1/2,x2+1/2,-x3+1/2,-x4
12 x1+1/2,-x2+1/2,-x3+1/2,-x4
13 -x1+1/2,-x2+1/2,-x3+1/2,-x4
14 x1+1/2,x2+1/2,-x3+1/2,-x4
15 x1+1/2,-x2+1/2,x3+1/2,x4
16 -x1+1/2,x2+1/2,x3+1/2,x4

loop_
_atom_site_label
_atom_site_type_symbol
_atom_site_fract_x
_atom_site_fract_y
_atom_site_fract_z
_atom_site_adp_type
_atom_site_U_iso_or_equiv
_atom_site_site_symmetry_multiplicity
_atom_site_occupancy
_atom_site_calc_flag
_atom_site_refinement_flags
_atom_site_disorder_assembly
_atom_site_disorder_group
Bi Bi 0.5 0.15510(3) 0.5 Uani 0.02038(19) 4 1 d . . .
Br Br 0 0 0 Uani 0.0221(7) 2 0.5 d . . .
B B 0 0 0.119175 Uani 0.0221(7) 4 0.25 d . . .
O1 O 0 0.2440(11) 0.5 Uani 0.014(3) 4 1 d . . .
O2 O 0 0.104249 0.063088 Uiso 0.057(8) 8 0.125 d . . .
O3 O 0.251554 -0.060889 0 Uiso 0.057(8) 8 0.125 d . . .
O4 O 0 0 0.42683 Uiso 0.1158 4 0.25 d . . .

loop_
_atom_site_aniso_label
_atom_site_aniso_type_symbol
_atom_site_aniso_U_11
_atom_site_aniso_U_22
_atom_site_aniso_U_33
_atom_site_aniso_U_12
_atom_site_aniso_U_13
_atom_site_aniso_U_23
Bi Bi 0.0291(4) 0.0172(2) 0.0148(3) 0 0 0
Br Br 0.0125(12) 0.0214(10) 0.0323(14) 0 0 0
B B 0.0125(12) 0.0214(10) 0.0323(14) 0 0 0
O1 O 0.012(5) 0.019(4) 0.013(5) 0 0 0

loop_
_atom_site_displace_Fourier_atom_site_label
_atom_site_displace_Fourier_axis
_atom_site_displace_Fourier_wave_vector_seq_id
_atom_site_displace_Fourier_param_cos
_atom_site_displace_Fourier_param_sin
Bi x 1 0 0
Bi y 1 0.00624(6) 0
Bi z 1 0 0.0458(4)
Bi x 2 0 0
Bi y 2 0.00002(6) 0
Bi z 2 0 -0.00719(18)
Bi x 3 0 0
Bi y 3 0.00064(6) 0
Bi z 3 0 0.0082(2)
O1 x 1 0 0
O1 y 1 -0.0032(7) 0
O1 z 1 0 -0.039(2)
O1 x 2 0 0
O1 y 2 -0.0067(10) 0
O1 z 2 0 -0.013(3)

loop_
_atom_site_displace_special_func_atom_site_label
_atom_site_displace_special_func_sawtooth_ax
_atom_site_displace_special_func_sawtooth_ay
_atom_site_displace_special_func_sawtooth_az
_atom_site_displace_special_func_sawtooth_c
_atom_site_displace_special_func_sawtooth_w
? ? ? ? ? ?

loop_
_atom_site_Fourier_wave_vector_seq_id
_jana_atom_site_fourier_wave_vector_q1_coeff
1 1
2 2
3 3

loop_
_atom_site_occ_Fourier_atom_site_label
_atom_site_occ_Fourier_wave_vector_seq_id
_atom_site_occ_Fourier_param_cos
_atom_site_occ_Fourier_param_sin
? ? ? ?

loop_
_atom_site_occ_special_func_atom_site_label
_atom_site_occ_special_func_crenel_c
_atom_site_occ_special_func_crenel_w
Br 0 0.5
B 0.5293 0.5
O2 0.5155 0.5
O3 0.5 0.5
O4 0.6049 0.5

loop_
_atom_site_U_Fourier_atom_site_label
_atom_site_U_Fourier_tens_elem
_atom_site_U_Fourier_wave_vector_seq_id
_atom_site_U_Fourier_param_cos
_atom_site_U_Fourier_param_sin
Bi U11 1 -0.0139(3) 0
Bi U22 1 -0.0098(2) 0
Bi U33 1 -0.0077(2) 0
Bi U12 1 0 0
Bi U13 1 0 0
Bi U23 1 0 -0.00517(19)
Bi U11 2 -0.0069(4) 0
Bi U22 2 0.0019(4) 0
Bi U33 2 -0.0060(3) 0
Bi U12 2 0 0
Bi U13 2 0 0
Bi U23 2 0 -0.0016(2)

loop_
_atom_type_symbol
_atom_type_scat_dispersion_real
_atom_type_scat_dispersion_imag
_atom_type_scat_source
B 0.0013 0.0007 'International Tables Vol C tables 4.2.6.8 and 6.1.1.1'
Bi -4.1077 10.2566 'International Tables Vol C tables 4.2.6.8 and 6.1.1.1'
Br -0.2901 2.4595 'International Tables Vol C tables 4.2.6.8 and 6.1.1.1'
O 0.0106 0.0060 'International Tables Vol C tables 4.2.6.8 and 6.1.1.1'

loop_
_cell_wave_vector_seq_id
_cell_wave_vector_x
_cell_wave_vector_y
_cell_wave_vector_z
1 0.000000 0.000000 0.245700

loop_
_exptl_crystal_face_index_h
_exptl_crystal_face_index_k
_exptl_crystal_face_index_l
_exptl_crystal_face_perp_dist
? ? ? ?

loop_
_geom_angle_atom_site_label_1
_geom_angle_atom_site_label_2
_geom_angle_atom_site_label_3
_geom_angle_site_ssg_symmetry_1
_geom_angle_site_ssg_symmetry_2
_geom_angle_site_ssg_symmetry_3
_geom_angle_av
_geom_angle_min
_geom_angle_max
_geom_angle_publ_flag
Bi Bi Bi 1_4555 . 1_5545 90.00(3) 90.00(4) 90.00(4) ?
Bi Bi Bi 1_4555 . 1_5565 90.00(3) 90.00(4) 90.00(4) ?
Bi Bi Bi 1_4555 . 1_6555 180 180 180 ?
Bi Bi Bi 1_4555 . 2_6555 90.00(3) 90.000(18) 90.000(18) ?
Bi Bi Bi 1_4555 . 10_5545 58.34(3) 57.94(3) 58.81(3) ?
Bi Bi Bi 1_4555 . 10_5555 58.34(3) 57.94(3) 58.81(3) ?
Bi Bi Bi 1_4555 . 10_6545 121.66(4) 121.19(4) 122.06(4) ?
Bi Bi Bi 1_4555 . 10_6555 121.66(4) 121.19(4) 122.06(4) ?
Bi Bi O1 1_4555 . . 31.3(3) 25.9(3) 33.7(3) ?
Bi Bi O1 1_4555 . 1_6555 148.7(3) 146.3(3) 154.1(4) ?
Bi Bi O1 1_4555 . 10_5545 90.00(3) 90.00(3) 90.00(3) ?
Bi Bi O1 1_4555 . 10_5555 90.00(3) 90.00(3) 90.00(3) ?
Bi Bi O2 1_4555 . . 41.70(2) 40.06(3) 45.25(3) ?
Bi Bi O2 1_4555 . 1_5565 48.49(2) 47.14(2) 51.38(3) ?
Bi Bi O2 1_4555 . 1_6555 138.30(5) 134.75(6) 139.94(6) ?
Bi Bi O2 1_4555 . 1_6565 131.51(5) 128.62(5) 132.86(5) ?
Bi Bi O2 1_4555 . 10_5555 90.00(3) 90.000(18) 90.000(18) ?
Bi Bi O2 1_4555 . 3_5555 48.52(2) 47.15(2) 51.40(3) ?
Bi Bi O2 1_4555 . 3_5565 41.74(2) 40.06(2) 45.30(3) ?
Bi Bi O2 1_4555 . 3_6555 131.48(5) 128.60(5) 132.85(5) ?
Bi Bi O2 1_4555 . 3_6565 138.26(5) 134.70(6) 139.94(6) ?
Bi Bi O2 1_4555 . 12_5555 90.00(3) 90.000(19) 90.000(19) ?
Bi Bi O3 1_4555 . 2_6555 113.58(4) 111.75(4) 114.49(5) ?
Bi Bi O3 1_4555 . 2_6565 113.59(4) 111.77(5) 114.49(5) ?
Bi Bi O3 1_4555 . 4_5555 66.42(2) 65.51(2) 68.25(3) ?
Bi Bi O3 1_4555 . 4_5565 66.41(2) 65.51(2) 68.23(3) ?
Bi Bi O4 1_4555 . . 45.896(19) 45.18(3) 46.975(15) ?
Bi Bi O4 1_4555 . 1_6555 134.10(4) 133.02(3) 134.82(6) ?
Bi Bi O4 1_4555 . 3_5565 45.902(19) 45.18(3) 47.005(14) ?
Bi Bi O4 1_4555 . 3_6565 134.10(4) 133.00(3) 134.82(6) ?
Bi Bi Bi 1_5545 . 1_5565 178.57(4) 177.29(8) 180 ?
Bi Bi Bi 1_5545 . 1_6555 90.00(5) 90.00(5) 90.00(5) ?
Bi Bi Bi 1_5545 . 2_6555 90.00(5) 88.51(5) 91.49(5) ?
Bi Bi Bi 1_5545 . 10_5545 58.44(5) 55.89(5) 61.95(5) ?
Bi Bi Bi 1_5545 . 10_5555 121.52(5) 116.27(5) 125.67(5) ?
Bi Bi Bi 1_5545 . 10_6545 58.44(5) 55.89(5) 61.95(5) ?
Bi Bi Bi 1_5545 . 10_6555 121.52(5) 116.27(5) 125.67(5) ?
Bi Bi O1 1_5545 . . 89.9(5) 81.9(5) 98.4(5) ?
Bi Bi O1 1_5545 . 1_6555 89.9(5) 81.9(5) 98.4(5) ?
Bi Bi O1 1_5545 . 10_5545 34.5(4) 27.9(4) 39.2(4) ?
Bi Bi O1 1_5545 . 10_5555 145.5(4) 139.6(4) 151.3(4) ?
Bi Bi O2 1_5545 . . 51.71(3) 48.01(3) 53.38(3) ?
Bi Bi O2 1_5545 . 1_5565 136.16(2) 134.84(3) 139.13(2) ?
Bi Bi O2 1_5545 . 1_6555 51.71(3) 48.01(3) 53.38(3) ?
Bi Bi O2 1_5545 . 1_6565 136.16(2) 134.84(3) 139.13(2) ?
Bi Bi O2 1_5545 . 10_5555 93.61(4) 89.68(4) 98.44(5) ?
Bi Bi O2 1_5545 . 3_5555 44.12(2) 41.33(2) 45.49(3) ?
Bi Bi O2 1_5545 . 3_5565 128.66(3) 126.95(3) 132.48(3) ?
Bi Bi O2 1_5545 . 3_6555 44.12(2) 41.33(2) 45.49(3) ?
Bi Bi O2 1_5545 . 3_6565 128.66(3) 126.95(3) 132.48(3) ?
Bi Bi O2 1_5545 . 12_5555 84.90(4) 80.96(3) 89.63(5) ?
Bi Bi O3 1_5545 . 2_6555 39.57(3) 37.01(3) 40.90(3) ?
Bi Bi O3 1_5545 . 2_6565 141.27(4) 138.60(4) 144.44(4) ?
Bi Bi O3 1_5545 . 4_5555 39.57(3) 37.01(3) 40.90(3) ?
Bi Bi O3 1_5545 . 4_5565 141.27(4) 138.60(4) 144.44(4) ?
Bi Bi O4 1_5545 . . 85.64(4) 81.65(4) 87.76(4) ?
Bi Bi O4 1_5545 . 1_6555 85.64(4) 81.65(4) 87.76(4) ?
Bi Bi O4 1_5545 . 3_5565 95.11(4) 93.19(4) 99.40(4) ?
Bi Bi O4 1_5545 . 3_6565 95.11(4) 93.19(4) 99.40(4) ?
Bi Bi Bi 1_5565 . 1_6555 90.00(5) 90.00(5) 90.00(5) ?
Bi Bi Bi 1_5565 . 2_6555 89.99(5) 88.51(5) 91.49(5) ?
Bi Bi Bi 1_5565 . 10_5545 121.55(5) 116.27(5) 125.68(5) ?
Bi Bi Bi 1_5565 . 10_5555 58.47(5) 55.89(5) 61.95(5) ?
Bi Bi Bi 1_5565 . 10_6545 121.55(5) 116.27(5) 125.68(5) ?
Bi Bi Bi 1_5565 . 10_6555 58.47(5) 55.89(5) 61.95(5) ?
Bi Bi O1 1_5565 . . 90.1(5) 81.9(5) 98.4(5) ?
Bi Bi O1 1_5565 . 1_6555 90.1(5) 81.9(5) 98.4(5) ?
Bi Bi O1 1_5565 . 10_5545 145.5(4) 139.6(4) 151.3(4) ?
Bi Bi O1 1_5565 . 10_5555 34.5(4) 27.9(4) 39.2(4) ?
Bi Bi O2 1_5565 . . 128.60(3) 126.95(3) 132.48(3) ?
Bi Bi O2 1_5565 . 1_5565 44.15(2) 41.34(2) 45.49(3) ?
Bi Bi O2 1_5565 . 1_6555 128.60(3) 126.95(3) 132.48(3) ?
Bi Bi O2 1_5565 . 1_6565 44.15(2) 41.34(2) 45.49(3) ?
Bi Bi O2 1_5565 . 10_5555 84.97(4) 80.95(3) 89.63(5) ?
Bi Bi O2 1_5565 . 3_5555 136.20(2) 134.84(3) 139.13(2) ?
Bi Bi O2 1_5565 . 3_5565 51.66(3) 47.98(3) 53.38(3) ?
Bi Bi O2 1_5565 . 3_6555 136.20(2) 134.84(3) 139.13(2) ?
Bi Bi O2 1_5565 . 3_6565 51.66(3) 47.98(3) 53.38(3) ?
Bi Bi O2 1_5565 . 12_5555 93.68(4) 89.68(4) 98.44(5) ?
Bi Bi O3 1_5565 . 2_6555 141.26(4) 138.53(4) 144.44(4) ?
Bi Bi O3 1_5565 . 2_6565 39.58(3) 37.01(3) 40.90(3) ?
Bi Bi O3 1_5565 . 4_5555 141.26(4) 138.53(4) 144.44(4) ?
Bi Bi O3 1_5565 . 4_5565 39.58(3) 37.01(3) 40.90(3) ?
Bi Bi O4 1_5565 . . 95.16(4) 93.19(4) 99.40(4) ?
Bi Bi O4 1_5565 . 1_6555 95.16(4) 93.19(4) 99.40(4) ?
Bi Bi O4 1_5565 . 3_5565 85.68(4) 81.68(4) 87.77(4) ?
Bi Bi O4 1_5565 . 3_6565 85.68(4) 81.68(4) 87.77(4) ?
Bi Bi Bi 1_6555 . 2_6555 90.00(3) 90.000(18) 90.000(18) ?
Bi Bi Bi 1_6555 . 10_5545 121.66(4) 121.19(4) 122.06(4) ?
Bi Bi Bi 1_6555 . 10_5555 121.66(4) 121.19(4) 122.06(4) ?
Bi Bi Bi 1_6555 . 10_6545 58.34(3) 57.94(3) 58.81(3) ?
Bi Bi Bi 1_6555 . 10_6555 58.34(3) 57.94(3) 58.81(3) ?
Bi Bi O1 1_6555 . . 148.7(3) 146.3(3) 154.1(4) ?
Bi Bi O1 1_6555 . 1_6555 31.3(3) 25.9(3) 33.7(3) ?
Bi Bi O1 1_6555 . 10_5545 90.00(3) 90.00(3) 90.00(3) ?
Bi Bi O1 1_6555 . 10_5555 90.00(3) 90.00(3) 90.00(3) ?
Bi Bi O2 1_6555 . . 138.30(5) 134.75(6) 139.94(6) ?
Bi Bi O2 1_6555 . 1_5565 131.51(5) 128.62(5) 132.86(5) ?
Bi Bi O2 1_6555 . 1_6555 41.70(2) 40.06(3) 45.25(3) ?
Bi Bi O2 1_6555 . 1_6565 48.49(2) 47.14(2) 51.38(3) ?
Bi Bi O2 1_6555 . 10_5555 90.00(3) 90.000(18) 90.000(18) ?
Bi Bi O2 1_6555 . 3_5555 131.48(5) 128.60(5) 132.85(5) ?
Bi Bi O2 1_6555 . 3_5565 138.26(5) 134.70(6) 139.94(6) ?
Bi Bi O2 1_6555 . 3_6555 48.52(2) 47.15(2) 51.40(3) ?
Bi Bi O2 1_6555 . 3_6565 41.74(2) 40.06(2) 45.30(3) ?
Bi Bi O2 1_6555 . 12_5555 90.00(3) 90.000(19) 90.000(19) ?
Bi Bi O3 1_6555 . 2_6555 66.42(2) 65.51(2) 68.25(3) ?
Bi Bi O3 1_6555 . 2_6565 66.41(2) 65.51(2) 68.23(3) ?
Bi Bi O3 1_6555 . 4_5555 113.58(4) 111.75(4) 114.49(5) ?
Bi Bi O3 1_6555 . 4_5565 113.59(4) 111.77(5) 114.49(5) ?
Bi Bi O4 1_6555 . . 134.10(4) 133.02(3) 134.82(6) ?
Bi Bi O4 1_6555 . 1_6555 45.896(19) 45.18(3) 46.975(15) ?
Bi Bi O4 1_6555 . 3_5565 134.10(4) 133.00(3) 134.82(6) ?
Bi Bi O4 1_6555 . 3_6565 45.902(19) 45.18(3) 47.005(14) ?
Bi Bi Bi 2_6555 . 10_5545 132.13(4) 129.19(4) 135.62(4) ?
Bi Bi Bi 2_6555 . 10_5555 132.14(4) 129.20(3) 135.62(3) ?
Bi Bi Bi 2_6555 . 10_6545 132.13(4) 129.19(4) 135.62(4) ?
Bi Bi Bi 2_6555 . 10_6555 132.14(4) 129.20(3) 135.62(3) ?
Bi Bi O1 2_6555 . . 120.7(3) 115.9(3) 122.8(3) ?
Bi Bi O1 2_6555 . 1_6555 120.7(3) 115.9(3) 122.8(3) ?
Bi Bi O1 2_6555 . 10_5545 124.5(4) 119.4(4) 128.9(4) ?
Bi Bi O1 2_6555 . 10_5555 124.5(4) 119.4(4) 128.9(4) ?
Bi Bi O2 2_6555 . . 76.03(3) 74.00(3) 77.55(4) ?
Bi Bi O2 2_6555 . 1_5565 77.65(3) 75.85(3) 78.98(3) ?
Bi Bi O2 2_6555 . 1_6555 76.03(3) 74.00(3) 77.55(4) ?
Bi Bi O2 2_6555 . 1_6565 77.65(3) 75.85(3) 78.98(3) ?
Bi Bi O2 2_6555 . 10_5555 175.67(5) 172.43(6) 178.84(6) ?
Bi Bi O2 2_6555 . 3_5555 77.67(3) 75.88(3) 78.98(3) ?
Bi Bi O2 2_6555 . 3_5565 76.06(3) 74.05(3) 77.55(4) ?
Bi Bi O2 2_6555 . 3_6555 77.67(3) 75.88(3) 78.98(3) ?
Bi Bi O2 2_6555 . 3_6565 76.06(3) 74.05(3) 77.55(4) ?
Bi Bi O2 2_6555 . 12_5555 175.62(5) 172.43(6) 178.84(6) ?
Bi Bi O3 2_6555 . 2_6555 60.30(3) 58.01(3) 63.13(3) ?
Bi Bi O3 2_6555 . 2_6565 60.30(3) 58.05(3) 63.13(3) ?
Bi Bi O3 2_6555 . 4_5555 60.30(3) 58.01(3) 63.13(3) ?
Bi Bi O3 2_6555 . 4_5565 60.30(3) 58.05(3) 63.13(3) ?
Bi Bi O4 2_6555 . . 44.538(18) 43.205(14) 45.48(2) ?
Bi Bi O4 2_6555 . 1_6555 44.538(18) 43.205(14) 45.48(2) ?
Bi Bi O4 2_6555 . 3_5565 44.520(18) 43.178(13) 45.48(2) ?
Bi Bi O4 2_6555 . 3_6565 44.520(18) 43.178(13) 45.48(2) ?
Bi Bi Bi 10_5545 . 10_5555 63.11(5) 56.63(6) 68.05(6) ?
Bi Bi Bi 10_5545 . 10_6545 63.31(3) 62.37(3) 64.12(3) ?
Bi Bi Bi 10_5545 . 10_6555 95.72(4) 89.90(6) 100.76(6) ?
Bi Bi O1 10_5545 . . 37.3(5) 30.3(5) 44.6(5) ?
Bi Bi O1 10_5545 . 1_6555 96.0(4) 90.6(4) 102.8(4) ?
Bi Bi O1 10_5545 . 10_5545 35.85(18) 34.18(14) 37.87(19) ?
Bi Bi O1 10_5545 . 10_5555 92.9(4) 88.5(4) 95.9(3) ?
Bi Bi O2 10_5545 . . 57.83(3) 55.46(3) 59.16(3) ?
Bi Bi O2 10_5545 . 1_5565 99.37(2) 98.18(3) 101.325(11) ?
Bi Bi O2 10_5545 . 1_6555 104.29(5) 99.33(5) 106.79(5) ?
Bi Bi O2 10_5545 . 1_6565 149.19(5) 144.67(4) 154.40(5) ?
Bi Bi O2 10_5545 . 10_5555 49.37(3) 47.80(3) 52.59(2) ?
Bi Bi O2 10_5545 . 3_5555 56.17(3) 54.11(3) 57.67(3) ?
Bi Bi O2 10_5545 . 3_5565 95.03(2) 94.11(3) 96.655(13) ?
Bi Bi O2 10_5545 . 3_6555 97.72(5) 93.45(5) 100.18(5) ?
Bi Bi O2 10_5545 . 3_6565 150.54(5) 146.82(4) 155.30(4) ?
Bi Bi O2 10_5545 . 12_5555 43.36(2) 42.00(2) 46.14(2) ?
Bi Bi O3 10_5545 . 2_6555 99.51(5) 94.24(6) 102.66(6) ?
Bi Bi O3 10_5545 . 2_6565 160.17(6) 153.47(5) 165.24(5) ?
Bi Bi O3 10_5545 . 4_5555 75.39(4) 71.93(4) 77.58(4) ?
Bi Bi O3 10_5545 . 4_5565 121.25(2) 119.71(3) 122.985(13) ?
Bi Bi O4 10_5545 . . 95.23(2) 91.84(3) 96.86(3) ?
Bi Bi O4 10_5545 . 1_6555 144.91(5) 138.44(7) 148.63(6) ?
Bi Bi O4 10_5545 . 3_5565 99.08(2) 97.82(3) 102.31(3) ?
Bi Bi O4 10_5545 . 3_6565 152.79(5) 149.20(6) 159.75(6) ?
Bi Bi Bi 10_5555 . 10_6545 95.72(4) 89.90(6) 100.76(6) ?
Bi Bi Bi 10_5555 . 10_6555 63.31(3) 62.37(3) 64.12(3) ?
Bi Bi O1 10_5555 . . 37.5(5) 30.3(5) 44.6(5) ?
Bi Bi O1 10_5555 . 1_6555 96.1(4) 90.6(4) 102.8(4) ?
Bi Bi O1 10_5555 . 10_5545 92.9(4) 88.5(4) 95.9(3) ?
Bi Bi O1 10_5555 . 10_5555 35.85(18) 34.17(14) 37.87(19) ?
Bi Bi O2 10_5555 . . 95.03(2) 94.11(3) 96.752(13) ?
Bi Bi O2 10_5555 . 1_5565 56.19(3) 54.14(3) 57.66(3) ?
Bi Bi O2 10_5555 . 1_6555 150.63(5) 146.82(5) 155.41(4) ?
Bi Bi O2 10_5555 . 1_6565 97.76(5) 93.49(5) 100.18(5) ?
Bi Bi O2 10_5555 . 10_5555 43.38(2) 42.00(2) 46.18(2) ?
Bi Bi O2 10_5555 . 3_5555 99.36(2) 98.18(3) 101.252(12) ?
Bi Bi O2 10_5555 . 3_5565 57.80(3) 55.42(3) 59.16(3) ?
Bi Bi O2 10_5555 . 3_6555 149.12(5) 144.67(4) 154.30(5) ?
Bi Bi O2 10_5555 . 3_6565 104.23(5) 99.27(5) 106.79(5) ?
Bi Bi O2 10_5555 . 12_5555 49.39(3) 47.80(3) 52.64(2) ?
Bi Bi O3 10_5555 . 2_6555 160.18(6) 153.47(5) 165.33(5) ?
Bi Bi O3 10_5555 . 2_6565 99.56(5) 94.29(6) 102.65(6) ?
Bi Bi O3 10_5555 . 4_5555 121.27(2) 119.71(3) 123.058(13) ?
Bi Bi O3 10_5555 . 4_5565 75.42(4) 71.98(4) 77.57(4) ?
Bi Bi O4 10_5555 . . 99.12(2) 97.82(3) 102.34(3) ?
Bi Bi O4 10_5555 . 1_6555 152.88(5) 149.25(6) 159.75(6) ?
Bi Bi O4 10_5555 . 3_5565 95.26(2) 91.87(3) 96.86(3) ?
Bi Bi O4 10_5555 . 3_6565 144.96(5) 138.51(7) 148.62(6) ?
Bi Bi Bi 10_6545 . 10_6555 63.11(5) 56.63(6) 68.05(6) ?
Bi Bi O1 10_6545 . . 96.0(4) 90.6(4) 102.8(4) ?
Bi Bi O1 10_6545 . 1_6555 37.3(5) 30.3(5) 44.6(5) ?
Bi Bi O1 10_6545 . 10_5545 35.85(18) 34.18(14) 37.87(19) ?
Bi Bi O1 10_6545 . 10_5555 92.9(4) 88.5(4) 95.9(3) ?
Bi Bi O2 10_6545 . . 104.29(5) 99.33(5) 106.79(5) ?
Bi Bi O2 10_6545 . 1_5565 149.19(5) 144.67(4) 154.40(5) ?
Bi Bi O2 10_6545 . 1_6555 57.83(3) 55.46(3) 59.16(3) ?
Bi Bi O2 10_6545 . 1_6565 99.37(2) 98.18(3) 101.325(11) ?
Bi Bi O2 10_6545 . 10_5555 49.37(3) 47.80(3) 52.59(2) ?
Bi Bi O2 10_6545 . 3_5555 97.72(5) 93.45(5) 100.18(5) ?
Bi Bi O2 10_6545 . 3_5565 150.54(5) 146.82(4) 155.30(4) ?
Bi Bi O2 10_6545 . 3_6555 56.17(3) 54.11(3) 57.67(3) ?
Bi Bi O2 10_6545 . 3_6565 95.03(2) 94.11(3) 96.655(13) ?
Bi Bi O2 10_6545 . 12_5555 43.36(2) 42.00(2) 46.14(2) ?
Bi Bi O3 10_6545 . 2_6555 75.39(4) 71.93(4) 77.58(4) ?
Bi Bi O3 10_6545 . 2_6565 121.25(2) 119.71(3) 122.985(13) ?
Bi Bi O3 10_6545 . 4_5555 99.51(5) 94.24(6) 102.66(6) ?
Bi Bi O3 10_6545 . 4_5565 160.17(6) 153.47(5) 165.24(5) ?
Bi Bi O4 10_6545 . . 144.91(5) 138.44(7) 148.63(6) ?
Bi Bi O4 10_6545 . 1_6555 95.23(2) 91.84(3) 96.86(3) ?
Bi Bi O4 10_6545 . 3_5565 152.79(5) 149.20(6) 159.75(6) ?
Bi Bi O4 10_6545 . 3_6565 99.08(2) 97.82(3) 102.31(3) ?
Bi Bi O1 10_6555 . . 96.1(4) 90.6(4) 102.8(4) ?
Bi Bi O1 10_6555 . 1_6555 37.5(5) 30.3(5) 44.6(5) ?
Bi Bi O1 10_6555 . 10_5545 92.9(4) 88.5(4) 95.9(3) ?
Bi Bi O1 10_6555 . 10_5555 35.85(18) 34.17(14) 37.87(19) ?
Bi Bi O2 10_6555 . . 150.63(5) 146.82(5) 155.41(4) ?
Bi Bi O2 10_6555 . 1_5565 97.76(5) 93.49(5) 100.18(5) ?
Bi Bi O2 10_6555 . 1_6555 95.03(2) 94.11(3) 96.752(13) ?
Bi Bi O2 10_6555 . 1_6565 56.19(3) 54.14(3) 57.66(3) ?
Bi Bi O2 10_6555 . 10_5555 43.38(2) 42.00(2) 46.18(2) ?
Bi Bi O2 10_6555 . 3_5555 149.12(5) 144.67(4) 154.30(5) ?
Bi Bi O2 10_6555 . 3_5565 104.23(5) 99.27(5) 106.79(5) ?
Bi Bi O2 10_6555 . 3_6555 99.36(2) 98.18(3) 101.252(12) ?
Bi Bi O2 10_6555 . 3_6565 57.80(3) 55.42(3) 59.16(3) ?
Bi Bi O2 10_6555 . 12_5555 49.39(3) 47.80(3) 52.64(2) ?
Bi Bi O3 10_6555 . 2_6555 121.27(2) 119.71(3) 123.058(13) ?
Bi Bi O3 10_6555 . 2_6565 75.42(4) 71.98(4) 77.57(4) ?
Bi Bi O3 10_6555 . 4_5555 160.18(6) 153.47(5) 165.33(5) ?
Bi Bi O3 10_6555 . 4_5565 99.56(5) 94.29(6) 102.65(6) ?
Bi Bi O4 10_6555 . . 152.88(5) 149.25(6) 159.75(6) ?
Bi Bi O4 10_6555 . 1_6555 99.12(2) 97.82(3) 102.34(3) ?
Bi Bi O4 10_6555 . 3_5565 144.96(5) 138.51(7) 148.62(6) ?
Bi Bi O4 10_6555 . 3_6565 95.26(2) 91.87(3) 96.86(3) ?
O1 Bi O1 . . 1_6555 117.4(5) 112.6(5) 128.2(7) ?
O1 Bi O1 . . 10_5545 73.0(4) 66.9(4) 79.7(5) ?
O1 Bi O1 . . 10_5555 73.1(4) 66.9(3) 79.7(5) ?
O1 Bi O2 . . . 62.3(3) 57.5(4) 65.5(3) ?
O1 Bi O2 . . 1_5565 66.2(3) 60.5(4) 69.7(3) ?
O1 Bi O2 . . 1_6555 142.9(3) 130.1(4) 149.0(4) ?
O1 Bi O2 . . 1_6565 135.8(3) 123.7(4) 141.7(4) ?
O1 Bi O2 . . 10_5555 57.5(4) 56.4(4) 58.3(5) ?
O1 Bi O2 . . 3_5555 66.1(3) 60.5(4) 69.7(3) ?
O1 Bi O2 . . 3_5565 62.2(3) 57.5(4) 65.5(3) ?
O1 Bi O2 . . 3_6555 135.7(3) 123.5(4) 141.7(4) ?
O1 Bi O2 . . 3_6565 142.7(3) 129.9(4) 149.0(4) ?
O1 Bi O2 . . 12_5555 57.5(4) 56.4(4) 58.3(5) ?
O1 Bi O3 . . 2_6555 130.3(3) 118.2(4) 135.4(3) ?
O1 Bi O3 . . 2_6565 130.3(3) 118.3(4) 135.4(3) ?
O1 Bi O3 . . 4_5555 88.2(3) 81.5(4) 92.0(3) ?
O1 Bi O3 . . 4_5565 88.3(3) 81.5(4) 92.0(3) ?
O1 Bi O4 . . . 78.0(4) 76.8(5) 79.6(4) ?
O1 Bi O4 . . 1_6555 164.9(4) 160.1(4) 167.0(4) ?
O1 Bi O4 . . 3_5565 78.0(4) 76.8(5) 79.6(4) ?
O1 Bi O4 . . 3_6565 165.0(4) 160.2(4) 167.0(4) ?
O1 Bi O1 1_6555 . 10_5545 73.0(4) 66.9(4) 79.7(5) ?
O1 Bi O1 1_6555 . 10_5555 73.1(4) 66.9(3) 79.7(5) ?
O1 Bi O2 1_6555 . . 142.9(3) 130.1(4) 149.0(4) ?
O1 Bi O2 1_6555 . 1_5565 135.8(3) 123.7(4) 141.7(4) ?
O1 Bi O2 1_6555 . 1_6555 62.3(3) 57.5(4) 65.5(3) ?
O1 Bi O2 1_6555 . 1_6565 66.2(3) 60.5(4) 69.7(3) ?
O1 Bi O2 1_6555 . 10_5555 57.5(4) 56.4(4) 58.3(5) ?
O1 Bi O2 1_6555 . 3_5555 135.7(3) 123.5(4) 141.7(4) ?
O1 Bi O2 1_6555 . 3_5565 142.7(3) 129.9(4) 149.0(4) ?
O1 Bi O2 1_6555 . 3_6555 66.1(3) 60.5(4) 69.7(3) ?
O1 Bi O2 1_6555 . 3_6565 62.2(3) 57.5(4) 65.5(3) ?
O1 Bi O2 1_6555 . 12_5555 57.5(4) 56.4(4) 58.3(5) ?
O1 Bi O3 1_6555 . 2_6555 88.2(3) 81.5(4) 92.0(3) ?
O1 Bi O3 1_6555 . 2_6565 88.3(3) 81.5(4) 92.0(3) ?
O1 Bi O3 1_6555 . 4_5555 130.3(3) 118.2(4) 135.4(3) ?
O1 Bi O3 1_6555 . 4_5565 130.3(3) 118.3(4) 135.4(3) ?
O1 Bi O4 1_6555 . . 164.9(4) 160.1(4) 167.0(4) ?
O1 Bi O4 1_6555 . 1_6555 78.0(4) 76.8(5) 79.6(4) ?
O1 Bi O4 1_6555 . 3_5565 165.0(4) 160.2(4) 167.0(4) ?
O1 Bi O4 1_6555 . 3_6565 78.0(4) 76.8(5) 79.6(4) ?
O1 Bi O1 10_5545 . 10_5555 111.0(6) 109.3(6) 112.4(5) ?
O1 Bi O2 10_5545 . . 68.8(3) 61.6(2) 72.0(3) ?
O1 Bi O2 10_5545 . 1_5565 135.72(12) 135.20(19) 136.18(8) ?
O1 Bi O2 10_5545 . 1_6555 68.8(3) 61.6(2) 72.0(3) ?
O1 Bi O2 10_5545 . 1_6565 135.72(12) 135.20(19) 136.18(8) ?
O1 Bi O2 10_5545 . 10_5555 60.1(4) 58.5(5) 61.8(4) ?
O1 Bi O2 10_5545 . 3_5555 62.7(3) 55.9(3) 65.9(3) ?
O1 Bi O2 10_5545 . 3_5565 130.45(8) 129.65(5) 131.67(18) ?
O1 Bi O2 10_5545 . 3_6555 62.7(3) 55.9(3) 65.9(3) ?
O1 Bi O2 10_5545 . 3_6565 130.45(8) 129.65(5) 131.67(18) ?
O1 Bi O2 10_5545 . 12_5555 51.4(4) 49.8(5) 53.1(4) ?
O1 Bi O3 10_5545 . 2_6555 70.3(4) 61.3(4) 74.5(4) ?
O1 Bi O3 10_5545 . 2_6565 155.90(7) 155.10(7) 156.46(3) ?
O1 Bi O3 10_5545 . 4_5555 70.3(4) 61.3(4) 74.5(4) ?
O1 Bi O3 10_5545 . 4_5565 155.90(7) 155.10(7) 156.46(3) ?
O1 Bi O4 10_5545 . . 110.7(3) 101.9(3) 114.8(3) ?
O1 Bi O4 10_5545 . 1_6555 110.7(3) 101.9(3) 114.8(3) ?
O1 Bi O4 10_5545 . 3_5565 116.8(2) 112.5(3) 124.7(3) ?
O1 Bi O4 10_5545 . 3_6565 116.8(2) 112.5(3) 124.7(3) ?
O1 Bi O2 10_5555 . . 130.45(8) 129.66(5) 131.62(17) ?
O1 Bi O2 10_5555 . 1_5565 62.8(3) 56.0(3) 65.9(3) ?
O1 Bi O2 10_5555 . 1_6555 130.45(8) 129.66(5) 131.62(17) ?
O1 Bi O2 10_5555 . 1_6565 62.8(3) 56.0(3) 65.9(3) ?
O1 Bi O2 10_5555 . 10_5555 51.4(4) 49.8(5) 53.1(4) ?
O1 Bi O2 10_5555 . 3_5555 135.72(12) 135.20(19) 136.18(8) ?
O1 Bi O2 10_5555 . 3_5565 68.7(3) 61.5(2) 71.9(3) ?
O1 Bi O2 10_5555 . 3_6555 135.72(12) 135.20(19) 136.18(8) ?
O1 Bi O2 10_5555 . 3_6565 68.7(3) 61.5(2) 71.9(3) ?
O1 Bi O2 10_5555 . 12_5555 60.1(4) 58.5(5) 61.8(4) ?
O1 Bi O3 10_5555 . 2_6555 155.91(7) 155.10(7) 156.49(3) ?
O1 Bi O3 10_5555 . 2_6565 70.3(4) 61.3(4) 74.5(5) ?
O1 Bi O3 10_5555 . 4_5555 155.91(7) 155.10(7) 156.49(3) ?
O1 Bi O3 10_5555 . 4_5565 70.3(4) 61.3(4) 74.5(5) ?
O1 Bi O4 10_5555 . . 116.8(2) 112.5(2) 124.7(3) ?
O1 Bi O4 10_5555 . 1_6555 116.8(2) 112.5(2) 124.7(3) ?
O1 Bi O4 10_5555 . 3_5565 110.8(3) 101.9(3) 114.8(3) ?
O1 Bi O4 10_5555 . 3_6565 110.8(3) 101.9(3) 114.8(3) ?
O2 Bi O2 . . 1_5565 86.689(14) 85.778(14) 87.142(10) ?
O2 Bi O2 . . 1_6555 96.60(5) 89.49(5) 99.87(6) ?
O2 Bi O2 . . 1_6565 154.38(6) 151.82(4) 155.59(6) ?
O2 Bi O2 . . 10_5555 106.78(4) 103.65(3) 109.28(3) ?
O2 Bi O2 . . 3_5555 7.515(5) 6.651(6) 7.894(6) ?
O2 Bi O2 . . 3_5565 79.454(13) 79.135(10) 79.680(19) ?
O2 Bi O2 . . 3_6555 89.94(4) 83.47(5) 92.90(5) ?
O2 Bi O2 . . 3_6565 153.91(6) 152.60(4) 154.80(10) ?
O2 Bi O2 . . 12_5555 101.24(4) 97.60(3) 103.86(4) ?
O2 Bi O3 . . 2_6555 72.65(4) 67.31(4) 75.16(4) ?
O2 Bi O3 . . 2_6565 133.37(5) 131.17(3) 134.41(6) ?
O2 Bi O3 . . 4_5555 26.309(11) 24.686(12) 27.046(13) ?
O2 Bi O3 . . 4_5565 96.19(3) 95.204(18) 96.65(4) ?
O2 Bi O4 . . . 42.400(13) 41.222(13) 43.057(11) ?
O2 Bi O4 . . 1_6555 107.50(5) 102.85(4) 109.97(4) ?
O2 Bi O4 . . 3_5565 52.523(16) 51.409(14) 53.115(11) ?
O2 Bi O4 . . 3_6565 115.06(5) 111.29(4) 117.33(4) ?
O2 Bi O2 1_5565 . 1_6555 154.38(6) 151.82(4) 155.59(6) ?
O2 Bi O2 1_5565 . 1_6565 83.02(4) 77.24(4) 85.71(5) ?
O2 Bi O2 1_5565 . 10_5555 99.39(4) 95.57(3) 102.00(4) ?
O2 Bi O2 1_5565 . 3_5555 93.940(12) 93.636(9) 94.16(2) ?
O2 Bi O2 1_5565 . 3_5565 7.506(5) 6.643(6) 7.894(6) ?
O2 Bi O2 1_5565 . 3_6555 156.90(5) 155.76(3) 157.69(9) ?
O2 Bi O2 1_5565 . 3_6565 89.87(4) 83.38(5) 92.90(5) ?
O2 Bi O2 1_5565 . 12_5555 105.77(4) 102.30(3) 108.34(4) ?
O2 Bi O3 1_5565 . 2_6555 137.60(5) 136.26(3) 138.33(9) ?
O2 Bi O3 1_5565 . 2_6565 66.79(3) 61.93(4) 69.11(4) ?
O2 Bi O3 1_5565 . 4_5555 102.99(2) 102.300(17) 103.37(4) ?
O2 Bi O3 1_5565 . 4_5565 22.396(9) 21.006(10) 23.017(10) ?
O2 Bi O4 1_5565 . . 58.461(18) 56.780(18) 59.576(15) ?
O2 Bi O4 1_5565 . 1_6555 113.09(5) 109.06(4) 115.77(4) ?
O2 Bi O4 1_5565 . 3_5565 48.044(16) 46.103(17) 48.980(15) ?
O2 Bi O4 1_5565 . 3_6565 104.70(5) 99.78(4) 107.23(4) ?
O2 Bi O2 1_6555 . 1_6565 86.689(14) 85.778(14) 87.142(10) ?
O2 Bi O2 1_6555 . 10_5555 106.78(4) 103.65(3) 109.28(3) ?
O2 Bi O2 1_6555 . 3_5555 89.94(4) 83.47(5) 92.90(5) ?
O2 Bi O2 1_6555 . 3_5565 153.91(6) 152.60(4) 154.80(10) ?
O2 Bi O2 1_6555 . 3_6555 7.515(5) 6.651(6) 7.894(6) ?
O2 Bi O2 1_6555 . 3_6565 79.454(13) 79.135(10) 79.680(19) ?
O2 Bi O2 1_6555 . 12_5555 101.24(4) 97.60(3) 103.86(4) ?
O2 Bi O3 1_6555 . 2_6555 26.309(11) 24.686(12) 27.046(13) ?
O2 Bi O3 1_6555 . 2_6565 96.19(3) 95.204(18) 96.65(4) ?
O2 Bi O3 1_6555 . 4_5555 72.65(4) 67.31(4) 75.16(4) ?
O2 Bi O3 1_6555 . 4_5565 133.37(5) 131.17(3) 134.41(6) ?
O2 Bi O4 1_6555 . . 107.50(5) 102.85(4) 109.97(4) ?
O2 Bi O4 1_6555 . 1_6555 42.400(13) 41.222(13) 43.057(11) ?
O2 Bi O4 1_6555 . 3_5565 115.06(5) 111.29(4) 117.33(4) ?
O2 Bi O4 1_6555 . 3_6565 52.523(16) 51.409(14) 53.115(11) ?
O2 Bi O2 1_6565 . 10_5555 99.39(4) 95.57(3) 102.00(4) ?
O2 Bi O2 1_6565 . 3_5555 156.90(5) 155.76(3) 157.69(9) ?
O2 Bi O2 1_6565 . 3_5565 89.87(4) 83.38(5) 92.90(5) ?
O2 Bi O2 1_6565 . 3_6555 93.940(12) 93.636(9) 94.16(2) ?
O2 Bi O2 1_6565 . 3_6565 7.506(5) 6.643(6) 7.894(6) ?
O2 Bi O2 1_6565 . 12_5555 105.77(4) 102.30(3) 108.34(4) ?
O2 Bi O3 1_6565 . 2_6555 102.99(2) 102.300(17) 103.37(4) ?
O2 Bi O3 1_6565 . 2_6565 22.396(9) 21.006(10) 23.017(10) ?
O2 Bi O3 1_6565 . 4_5555 137.60(5) 136.26(3) 138.33(9) ?
O2 Bi O3 1_6565 . 4_5565 66.79(3) 61.93(4) 69.11(4) ?
O2 Bi O4 1_6565 . . 113.09(5) 109.06(4) 115.77(4) ?
O2 Bi O4 1_6565 . 1_6555 58.461(18) 56.780(18) 59.576(15) ?
O2 Bi O4 1_6565 . 3_5565 104.70(5) 99.78(4) 107.23(4) ?
O2 Bi O4 1_6565 . 3_6565 48.044(16) 46.103(17) 48.980(15) ?
O2 Bi O2 10_5555 . 3_5555 105.70(4) 102.30(3) 108.33(4) ?
O2 Bi O2 10_5555 . 3_5565 101.21(4) 97.60(3) 103.87(4) ?
O2 Bi O2 10_5555 . 3_6555 105.70(4) 102.30(3) 108.33(4) ?
O2 Bi O2 10_5555 . 3_6565 101.21(4) 97.60(3) 103.87(4) ?
O2 Bi O2 10_5555 . 12_5555 8.710(3) 8.621(6) 8.843(3) ?
O2 Bi O3 10_5555 . 2_6555 123.66(5) 118.09(5) 127.48(5) ?
O2 Bi O3 10_5555 . 2_6565 116.08(5) 110.15(5) 119.87(5) ?
O2 Bi O3 10_5555 . 4_5555 123.66(5) 118.09(5) 127.48(5) ?
O2 Bi O3 10_5555 . 4_5565 116.08(5) 110.15(5) 119.87(5) ?
O2 Bi O4 10_5555 . . 135.32(2) 134.914(16) 136.177(15) ?
O2 Bi O4 10_5555 . 1_6555 135.32(2) 134.914(16) 136.177(15) ?
O2 Bi O4 10_5555 . 3_5565 134.49(2) 132.58(3) 136.009(15) ?
O2 Bi O4 10_5555 . 3_6565 134.49(2) 132.58(3) 136.009(15) ?
O2 Bi O2 3_5555 . 3_5565 86.680(13) 85.752(14) 87.143(11) ?
O2 Bi O2 3_5555 . 3_6555 82.97(4) 77.19(4) 85.71(4) ?
O2 Bi O2 3_5555 . 3_6565 154.34(6) 151.73(4) 155.59(7) ?
O2 Bi O2 3_5555 . 12_5555 99.31(4) 95.57(3) 102.00(4) ?
O2 Bi O3 3_5555 . 2_6555 66.75(3) 61.89(3) 69.11(4) ?
O2 Bi O3 3_5555 . 2_6565 137.61(5) 136.34(3) 138.33(9) ?
O2 Bi O3 3_5555 . 4_5555 22.382(9) 20.997(10) 23.016(10) ?
O2 Bi O3 3_5555 . 4_5565 102.99(2) 102.258(18) 103.38(4) ?
O2 Bi O4 3_5555 . . 48.029(16) 46.076(17) 48.979(15) ?
O2 Bi O4 3_5555 . 1_6555 104.67(5) 99.71(4) 107.24(4) ?
O2 Bi O4 3_5555 . 3_5565 58.415(18) 56.748(18) 59.575(15) ?
O2 Bi O4 3_5555 . 3_6565 112.98(5) 108.97(4) 115.77(4) ?
O2 Bi O2 3_5565 . 3_6555 154.34(6) 151.73(4) 155.59(7) ?
O2 Bi O2 3_5565 . 3_6565 96.52(5) 89.40(5) 99.87(6) ?
O2 Bi O2 3_5565 . 12_5555 106.76(4) 103.65(3) 109.30(3) ?
O2 Bi O3 3_5565 . 2_6555 133.34(5) 131.08(4) 134.41(7) ?
O2 Bi O3 3_5565 . 2_6565 72.59(4) 67.23(4) 75.16(5) ?
O2 Bi O3 3_5565 . 4_5555 96.17(2) 95.161(18) 96.65(3) ?
O2 Bi O3 3_5565 . 4_5565 26.290(11) 24.662(12) 27.045(12) ?
O2 Bi O4 3_5565 . . 52.505(16) 51.368(14) 53.117(12) ?
O2 Bi O4 3_5565 . 1_6555 115.00(5) 111.16(4) 117.33(4) ?
O2 Bi O4 3_5565 . 3_5565 42.382(13) 41.186(13) 43.057(11) ?
O2 Bi O4 3_5565 . 3_6565 107.43(5) 102.73(4) 109.97(4) ?
O2 Bi O2 3_6555 . 3_6565 86.680(13) 85.752(14) 87.143(11) ?
O2 Bi O2 3_6555 . 12_5555 99.31(4) 95.57(3) 102.00(4) ?
O2 Bi O3 3_6555 . 2_6555 22.382(9) 20.997(10) 23.016(10) ?
O2 Bi O3 3_6555 . 2_6565 102.99(2) 102.258(18) 103.38(4) ?
O2 Bi O3 3_6555 . 4_5555 66.75(3) 61.89(3) 69.11(4) ?
O2 Bi O3 3_6555 . 4_5565 137.61(5) 136.34(3) 138.33(9) ?
O2 Bi O4 3_6555 . . 104.67(5) 99.71(4) 107.24(4) ?
O2 Bi O4 3_6555 . 1_6555 48.029(16) 46.076(17) 48.979(15) ?
O2 Bi O4 3_6555 . 3_5565 112.98(5) 108.97(4) 115.77(4) ?
O2 Bi O4 3_6555 . 3_6565 58.415(18) 56.748(18) 59.575(15) ?
O2 Bi O2 3_6565 . 12_5555 106.76(4) 103.65(3) 109.30(3) ?
O2 Bi O3 3_6565 . 2_6555 96.17(2) 95.161(18) 96.65(3) ?
O2 Bi O3 3_6565 . 2_6565 26.290(11) 24.662(12) 27.045(12) ?
O2 Bi O3 3_6565 . 4_5555 133.34(5) 131.08(4) 134.41(7) ?
O2 Bi O3 3_6565 . 4_5565 72.59(4) 67.23(4) 75.16(5) ?
O2 Bi O4 3_6565 . . 115.00(5) 111.16(4) 117.33(4) ?
O2 Bi O4 3_6565 . 1_6555 52.505(16) 51.368(14) 53.117(12) ?
O2 Bi O4 3_6565 . 3_5565 107.43(5) 102.73(4) 109.97(4) ?
O2 Bi O4 3_6565 . 3_6565 42.382(13) 41.186(13) 43.057(11) ?
O2 Bi O3 12_5555 . 2_6555 115.97(5) 110.14(5) 119.87(5) ?
O2 Bi O3 12_5555 . 2_6565 123.77(5) 118.09(5) 127.49(5) ?
O2 Bi O3 12_5555 . 4_5555 115.97(5) 110.14(5) 119.87(5) ?
O2 Bi O3 12_5555 . 4_5565 123.77(5) 118.09(5) 127.49(5) ?
O2 Bi O4 12_5555 . . 134.46(2) 132.57(3) 135.993(15) ?
O2 Bi O4 12_5555 . 1_6555 134.46(2) 132.57(3) 135.993(15) ?
O2 Bi O4 12_5555 . 3_5565 135.34(2) 134.914(16) 136.204(15) ?
O2 Bi O4 12_5555 . 3_6565 135.34(2) 134.914(16) 136.204(15) ?
O3 Bi O3 2_6555 . 2_6565 104.01(4) 103.18(3) 104.57(7) ?
O3 Bi O3 2_6555 . 4_5555 47.15(3) 43.50(3) 48.99(3) ?
O3 Bi O3 2_6555 . 4_5565 123.52(6) 122.37(4) 124.28(10) ?
O3 Bi O4 2_6555 . . 82.30(4) 78.71(3) 84.31(3) ?
O3 Bi O4 2_6555 . 1_6555 46.311(18) 44.925(16) 47.157(14) ?
O3 Bi O4 2_6555 . 3_5565 91.24(4) 88.12(4) 93.20(3) ?
O3 Bi O4 2_6555 . 3_6565 58.00(2) 56.511(19) 58.821(18) ?
O3 Bi O3 2_6565 . 4_5555 123.52(6) 122.37(4) 124.28(10) ?
O3 Bi O3 2_6565 . 4_5565 47.19(3) 43.54(3) 48.99(3) ?
O3 Bi O4 2_6565 . . 91.33(4) 88.19(3) 93.20(3) ?
O3 Bi O4 2_6565 . 1_6555 58.04(2) 56.551(18) 58.820(17) ?
O3 Bi O4 2_6565 . 3_5565 82.32(4) 78.78(3) 84.30(3) ?
O3 Bi O4 2_6565 . 3_6565 46.316(18) 44.958(16) 47.158(14) ?
O3 Bi O3 4_5555 . 4_5565 104.01(4) 103.18(3) 104.57(7) ?
O3 Bi O4 4_5555 . . 46.311(18) 44.925(16) 47.157(14) ?
O3 Bi O4 4_5555 . 1_6555 82.30(4) 78.71(3) 84.31(3) ?
O3 Bi O4 4_5555 . 3_5565 58.00(2) 56.511(19) 58.821(18) ?
O3 Bi O4 4_5555 . 3_6565 91.24(4) 88.12(4) 93.20(3) ?
O3 Bi O4 4_5565 . . 58.04(2) 56.551(18) 58.820(17) ?
O3 Bi O4 4_5565 . 1_6555 91.33(4) 88.19(3) 93.20(3) ?
O3 Bi O4 4_5565 . 3_5565 46.316(18) 44.958(16) 47.158(14) ?
O3 Bi O4 4_5565 . 3_6565 82.32(4) 78.78(3) 84.30(3) ?
O4 Bi O4 . . 1_6555 88.21(4) 86.05(3) 89.64(6) ?
O4 Bi O4 . . 3_5565 11.709(4) 11.613(3) 11.776(7) ?
O4 Bi O4 . . 3_6565 90.15(4) 89.33(3) 90.69(7) ?
O4 Bi O4 1_6555 . 3_5565 90.15(4) 89.33(3) 90.69(7) ?
O4 Bi O4 1_6555 . 3_6565 11.709(4) 11.613(3) 11.776(7) ?
O4 Bi O4 3_5565 . 3_6565 88.20(4) 85.99(3) 89.64(5) ?
Bi Br Bi 1_4545 . 1_4555 70.57(5) 69.80(5) 71.60(5) ?
Bi Br Bi 1_4545 . 1_5545 67.94(2) 67.18(2) 70.28(2) ?
Bi Br Bi 1_4545 . . 106.96(3) 106.70(3) 107.25(3) ?
Bi Br Bi 1_4545 . 2_5545 73.00(3) 69.19(3) 76.28(3) ?
Bi Br Bi 1_4545 . 2_5555 111.97(2) 110.77(2) 112.81(2) ?
Bi Br Bi 1_4545 . 2_6545 109.44(5) 105.44(5) 114.98(5) ?
Bi Br Bi 1_4545 . 2_6555 177.29(4) 175.09(5) 180 ?
Bi Br O2 1_4545 . . 63.117(19) 63.117(19) 63.117(19) ?
Bi Br O2 1_4545 . 2_5555 131.727(15) 131.727(15) 131.727(15) ?
Bi Br O2 1_4545 . 3_5555 45.465(15) 45.465(15) 45.465(15) ?
Bi Br O2 1_4545 . 4_5555 120.80(2) 120.80(2) 120.80(2) ?
Bi Br O3 1_4545 . . 144.47(2) 142.26(2) 146.67(3) ?
Bi Br O3 1_4545 . 2_5555 35.53(2) 33.33(3) 37.74(2) ?
Bi Br O3 1_4545 . 3_5555 86.270(10) 85.793(10) 86.747(11) ?
Bi Br O3 1_4545 . 4_5555 93.730(10) 93.253(11) 94.207(10) ?
Bi Br O4 1_4545 . 1_5545 53.41(3) 52.72(2) 54.12(2) ?
Bi Br O4 1_4545 . . 122.51(3) 122.51(3) 122.51(3) ?
Bi Br O4 1_4545 . 3_5555 52.72(2) 52.72(2) 52.72(2) ?
Bi Br O4 1_4545 . 3_5565 123.92(2) 122.51(3) 125.71(3) ?
Bi Br Bi 1_4555 . 1_5545 106.96(3) 106.70(3) 107.25(3) ?
Bi Br Bi 1_4555 . . 67.94(2) 67.18(2) 70.28(2) ?
Bi Br Bi 1_4555 . 2_5545 111.97(2) 110.77(3) 112.81(2) ?
Bi Br Bi 1_4555 . 2_5555 73.00(3) 69.19(3) 76.28(3) ?
Bi Br Bi 1_4555 . 2_6545 177.29(4) 175.09(5) 180 ?
Bi Br Bi 1_4555 . 2_6555 109.44(5) 105.44(5) 114.98(5) ?
Bi Br O2 1_4555 . . 45.465(15) 45.465(15) 45.465(15) ?
Bi Br O2 1_4555 . 2_5555 120.80(2) 120.80(2) 120.80(2) ?
Bi Br O2 1_4555 . 3_5555 63.117(19) 63.117(19) 63.117(19) ?
Bi Br O2 1_4555 . 4_5555 131.727(15) 131.727(15) 131.727(15) ?
Bi Br O3 1_4555 . . 144.47(2) 142.26(2) 146.67(3) ?
Bi Br O3 1_4555 . 2_5555 35.53(2) 33.33(3) 37.74(2) ?
Bi Br O3 1_4555 . 3_5555 86.270(10) 85.793(10) 86.747(11) ?
Bi Br O3 1_4555 . 4_5555 93.730(10) 93.253(11) 94.207(10) ?
Bi Br O4 1_4555 . 1_5545 123.92(2) 122.51(3) 125.71(3) ?
Bi Br O4 1_4555 . . 52.72(2) 52.72(2) 52.72(2) ?
Bi Br O4 1_4555 . 3_5555 122.51(3) 122.51(3) 122.51(3) ?
Bi Br O4 1_4555 . 3_5565 53.41(3) 52.72(2) 54.12(2) ?
Bi Br Bi 1_5545 . . 70.57(5) 69.80(5) 71.60(5) ?
Bi Br Bi 1_5545 . 2_5545 109.44(5) 105.44(5) 114.98(5) ?
Bi Br Bi 1_5545 . 2_5555 177.29(4) 175.09(5) 180 ?
Bi Br Bi 1_5545 . 2_6545 73.00(3) 69.19(3) 76.28(3) ?
Bi Br Bi 1_5545 . 2_6555 111.97(2) 110.77(2) 112.81(2) ?
Bi Br O2 1_5545 . . 63.117(19) 63.117(19) 63.117(19) ?
Bi Br O2 1_5545 . 2_5555 131.727(15) 131.727(15) 131.727(15) ?
Bi Br O2 1_5545 . 3_5555 45.465(15) 45.465(15) 45.465(15) ?
Bi Br O2 1_5545 . 4_5555 120.80(2) 120.80(2) 120.80(2) ?
Bi Br O3 1_5545 . . 86.270(10) 85.793(10) 86.747(11) ?
Bi Br O3 1_5545 . 2_5555 93.730(10) 93.253(11) 94.207(10) ?
Bi Br O3 1_5545 . 3_5555 144.47(2) 142.26(2) 146.67(3) ?
Bi Br O3 1_5545 . 4_5555 35.53(2) 33.33(3) 37.74(2) ?
Bi Br O4 1_5545 . 1_5545 53.41(3) 52.72(2) 54.12(2) ?
Bi Br O4 1_5545 . . 122.51(3) 122.51(3) 122.51(3) ?
Bi Br O4 1_5545 . 3_5555 52.72(2) 52.72(2) 52.72(2) ?
Bi Br O4 1_5545 . 3_5565 123.92(2) 122.51(3) 125.71(3) ?
Bi Br Bi . . 2_5545 177.29(4) 175.09(5) 180 ?
Bi Br Bi . . 2_5555 109.44(5) 105.44(5) 114.98(5) ?
Bi Br Bi . . 2_6545 111.97(2) 110.77(3) 112.81(2) ?
Bi Br Bi . . 2_6555 73.00(3) 69.19(3) 76.28(3) ?
Bi Br O2 . . . 45.465(15) 45.465(15) 45.465(15) ?
Bi Br O2 . . 2_5555 120.80(2) 120.80(2) 120.80(2) ?
Bi Br O2 . . 3_5555 63.117(19) 63.117(19) 63.117(19) ?
Bi Br O2 . . 4_5555 131.727(15) 131.727(15) 131.727(15) ?
Bi Br O3 . . . 86.270(10) 85.793(10) 86.747(11) ?
Bi Br O3 . . 2_5555 93.730(10) 93.253(11) 94.207(10) ?
Bi Br O3 . . 3_5555 144.47(2) 142.26(2) 146.67(3) ?
Bi Br O3 . . 4_5555 35.53(2) 33.33(3) 37.74(2) ?
Bi Br O4 . . 1_5545 123.92(2) 122.51(3) 125.71(3) ?
Bi Br O4 . . . 52.72(2) 52.72(2) 52.72(2) ?
Bi Br O4 . . 3_5555 122.51(3) 122.51(3) 122.51(3) ?
Bi Br O4 . . 3_5565 53.41(3) 52.72(2) 54.12(2) ?
Bi Br Bi 2_5545 . 2_5555 70.57(5) 69.80(5) 71.60(5) ?
Bi Br Bi 2_5545 . 2_6545 67.94(2) 67.18(2) 70.28(2) ?
Bi Br Bi 2_5545 . 2_6555 106.96(3) 106.70(3) 107.25(3) ?
Bi Br O2 2_5545 . . 131.727(15) 131.727(15) 131.727(15) ?
Bi Br O2 2_5545 . 2_5555 63.117(19) 63.117(19) 63.117(19) ?
Bi Br O2 2_5545 . 3_5555 120.80(2) 120.80(2) 120.80(2) ?
Bi Br O2 2_5545 . 4_5555 45.465(15) 45.465(15) 45.465(15) ?
Bi Br O3 2_5545 . . 93.730(10) 93.253(11) 94.207(10) ?
Bi Br O3 2_5545 . 2_5555 86.270(10) 85.793(10) 86.747(11) ?
Bi Br O3 2_5545 . 3_5555 35.53(2) 33.33(3) 37.74(2) ?
Bi Br O3 2_5545 . 4_5555 144.47(2) 142.26(2) 146.67(3) ?
Bi Br O4 2_5545 . 1_5545 53.41(3) 52.72(2) 54.12(2) ?
Bi Br O4 2_5545 . . 122.51(3) 122.51(3) 122.51(3) ?
Bi Br O4 2_5545 . 3_5555 52.72(2) 52.72(2) 52.72(2) ?
Bi Br O4 2_5545 . 3_5565 123.92(2) 122.51(3) 125.71(3) ?
Bi Br Bi 2_5555 . 2_6545 106.96(3) 106.70(3) 107.25(3) ?
Bi Br Bi 2_5555 . 2_6555 67.94(2) 67.18(2) 70.28(2) ?
Bi Br O2 2_5555 . . 120.80(2) 120.80(2) 120.80(2) ?
Bi Br O2 2_5555 . 2_5555 45.465(15) 45.465(15) 45.465(15) ?
Bi Br O2 2_5555 . 3_5555 131.727(15) 131.727(15) 131.727(15) ?
Bi Br O2 2_5555 . 4_5555 63.117(19) 63.117(19) 63.117(19) ?
Bi Br O3 2_5555 . . 93.730(10) 93.253(11) 94.207(10) ?
Bi Br O3 2_5555 . 2_5555 86.270(10) 85.793(10) 86.747(11) ?
Bi Br O3 2_5555 . 3_5555 35.53(2) 33.33(3) 37.74(2) ?
Bi Br O3 2_5555 . 4_5555 144.47(2) 142.26(2) 146.67(3) ?
Bi Br O4 2_5555 . 1_5545 123.92(2) 122.51(3) 125.71(3) ?
Bi Br O4 2_5555 . . 52.72(2) 52.72(2) 52.72(2) ?
Bi Br O4 2_5555 . 3_5555 122.51(3) 122.51(3) 122.51(3) ?
Bi Br O4 2_5555 . 3_5565 53.41(3) 52.72(2) 54.12(2) ?
Bi Br Bi 2_6545 . 2_6555 70.57(5) 69.80(5) 71.60(5) ?
Bi Br O2 2_6545 . . 131.727(15) 131.727(15) 131.727(15) ?
Bi Br O2 2_6545 . 2_5555 63.117(19) 63.117(19) 63.117(19) ?
Bi Br O2 2_6545 . 3_5555 120.80(2) 120.80(2) 120.80(2) ?
Bi Br O2 2_6545 . 4_5555 45.465(15) 45.465(15) 45.465(15) ?
Bi Br O3 2_6545 . . 35.53(2) 33.33(3) 37.74(2) ?
Bi Br O3 2_6545 . 2_5555 144.47(2) 142.26(2) 146.67(3) ?
Bi Br O3 2_6545 . 3_5555 93.730(10) 93.253(11) 94.207(10) ?
Bi Br O3 2_6545 . 4_5555 86.270(10) 85.793(10) 86.747(11) ?
Bi Br O4 2_6545 . 1_5545 53.41(3) 52.72(2) 54.12(2) ?
Bi Br O4 2_6545 . . 122.51(3) 122.51(3) 122.51(3) ?
Bi Br O4 2_6545 . 3_5555 52.72(2) 52.72(2) 52.72(2) ?
Bi Br O4 2_6545 . 3_5565 123.92(2) 122.51(3) 125.71(3) ?
Bi Br O2 2_6555 . . 120.80(2) 120.80(2) 120.80(2) ?
Bi Br O2 2_6555 . 2_5555 45.465(15) 45.465(15) 45.465(15) ?
Bi Br O2 2_6555 . 3_5555 131.727(15) 131.727(15) 131.727(15) ?
Bi Br O2 2_6555 . 4_5555 63.117(19) 63.117(19) 63.117(19) ?
Bi Br O3 2_6555 . . 35.53(2) 33.33(3) 37.74(2) ?
Bi Br O3 2_6555 . 2_5555 144.47(2) 142.26(2) 146.67(3) ?
Bi Br O3 2_6555 . 3_5555 93.730(10) 93.253(11) 94.207(10) ?
Bi Br O3 2_6555 . 4_5555 86.270(10) 85.793(10) 86.747(11) ?
Bi Br O4 2_6555 . 1_5545 123.92(2) 122.51(3) 125.71(3) ?
Bi Br O4 2_6555 . . 52.72(2) 52.72(2) 52.72(2) ?
Bi Br O4 2_6555 . 3_5555 122.51(3) 122.51(3) 122.51(3) ?
Bi Br O4 2_6555 . 3_5565 53.41(3) 52.72(2) 54.12(2) ?
O2 Br O2 . . 2_5555 159.7078(13) 159.7078(13) 159.7078(13) ?
O2 Br O3 . . . 128.4581(18) 128.4581(18) 128.4581(18) ?
O2 Br O3 . . 2_5555 51.5419(18) 51.5419(18) 51.5419(18) ?
O2 Br O3 . . 3_5555 128.4581(18) 128.4581(18) 128.4581(18) ?
O2 Br O3 . . 4_5555 51.5419(18) 51.5419(18) 51.5419(18) ?
O2 Br O4 . . 1_5545 100.1461(6) 100.1461(6) 100.1461(6) ?
O2 Br O4 . . 3_5555 100.1461(6) 100.1461(6) 100.1461(6) ?
O2 Br O3 2_5555 . . 51.5419(18) 51.5419(18) 51.5419(18) ?
O2 Br O3 2_5555 . 2_5555 128.4581(18) 128.4581(18) 128.4581(18) ?
O2 Br O3 2_5555 . 3_5555 51.5419(18) 51.5419(18) 51.5419(18) ?
O2 Br O3 2_5555 . 4_5555 128.4581(18) 128.4581(18) 128.4581(18) ?
O2 Br O4 2_5555 . 1_5545 100.1461(6) 100.1461(6) 100.1461(6) ?
O2 Br O4 2_5555 . 3_5555 100.1461(6) 100.1461(6) 100.1461(6) ?
O2 Br O2 3_5555 . 4_5555 159.7078(13) 159.7078(13) 159.7078(13) ?
O2 Br O3 3_5555 . . 128.4581(18) 128.4581(18) 128.4581(18) ?
O2 Br O3 3_5555 . 2_5555 51.5419(18) 51.5419(18) 51.5419(18) ?
O2 Br O3 3_5555 . 3_5555 128.4581(18) 128.4581(18) 128.4581(18) ?
O2 Br O3 3_5555 . 4_5555 51.5419(18) 51.5419(18) 51.5419(18) ?
O2 Br O4 3_5555 . . 100.1461(6) 100.1461(6) 100.1461(6) ?
O2 Br O4 3_5555 . 3_5565 100.1461(6) 100.1461(6) 100.1461(6) ?
O2 Br O3 4_5555 . . 51.5419(18) 51.5419(18) 51.5419(18) ?
O2 Br O3 4_5555 . 2_5555 128.4581(18) 128.4581(18) 128.4581(18) ?
O2 Br O3 4_5555 . 3_5555 51.5419(18) 51.5419(18) 51.5419(18) ?
O2 Br O3 4_5555 . 4_5555 128.4581(18) 128.4581(18) 128.4581(18) ?
O2 Br O4 4_5555 . . 100.1461(6) 100.1461(6) 100.1461(6) ?
O2 Br O4 4_5555 . 3_5565 100.1461(6) 100.1461(6) 100.1461(6) ?
O3 Br O3 . . 2_5555 180 180 180 ?
O3 Br O3 . . 3_5555 101.630(4) 101.630(4) 101.630(4) ?
O3 Br O3 . . 4_5555 78.370(4) 78.370(4) 78.370(4) ?
O3 Br O4 . . 1_5545 90 90 90 ?
O3 Br O4 . . . 90 90 90 ?
O3 Br O4 . . 3_5555 90 90 90 ?
O3 Br O4 . . 3_5565 90 90 90 ?
O3 Br O3 2_5555 . 3_5555 78.370(4) 78.370(4) 78.370(4) ?
O3 Br O3 2_5555 . 4_5555 101.631(4) 101.631(4) 101.631(4) ?
O3 Br O4 2_5555 . 1_5545 90 90 90 ?
O3 Br O4 2_5555 . . 90 90 90 ?
O3 Br O4 2_5555 . 3_5555 90 90 90 ?
O3 Br O4 2_5555 . 3_5565 90 90 90 ?
O3 Br O3 3_5555 . 4_5555 180 180 180 ?
O3 Br O4 3_5555 . 1_5545 90 90 90 ?
O3 Br O4 3_5555 . . 90 90 90 ?
O3 Br O4 3_5555 . 3_5555 90 90 90 ?
O3 Br O4 3_5555 . 3_5565 90 90 90 ?
O3 Br O4 4_5555 . 1_5545 90 90 90 ?
O3 Br O4 4_5555 . . 90 90 90 ?
O3 Br O4 4_5555 . 3_5555 90 90 90 ?
O3 Br O4 4_5555 . 3_5565 90 90 90 ?
O4 Br O4 1_5545 . 3_5555 0 0 0 ?
O4 Br O4 . . 3_5565 0 0 0 ?
Bi B Bi 1_4545 . 1_4555 66.54(5) 63.82(6) 69.40(5) ?
Bi B Bi 1_4545 . 1_5545 64.87(2) 61.91(2) 66.32(2) ?
Bi B Bi 1_4545 . . 105.71(3) 104.65(3) 107.07(3) ?
Bi B Bi 1_4545 . 2_5545 66.74(3) 62.95(2) 69.62(3) ?
Bi B Bi 1_4545 . 2_5555 107.70(3) 106.10(3) 110.38(3) ?
Bi B Bi 1_4545 . 2_6545 100.43(4) 94.33(4) 102.94(4) ?
Bi B Bi 1_4545 . 2_6555 166.92(5) 162.52(5) 172.03(5) ?
Bi B O2 1_4545 . . 49.959(19) 48.601(16) 51.519(14) ?
Bi B O2 1_4545 . 2_5555 116.25(2) 114.143(17) 117.717(19) ?
Bi B O2 1_4545 . 3_5555 38.526(15) 37.452(10) 39.26(2) ?
Bi B O2 1_4545 . 4_5555 101.23(2) 98.737(19) 102.73(2) ?
Bi B O3 1_4545 . . 119.81(2) 116.81(2) 121.06(2) ?
Bi B O3 1_4545 . 2_5555 20.499(18) 19.30(2) 23.35(2) ?
Bi B O3 1_4545 . 3_5555 73.513(16) 72.519(17) 74.704(12) ?
Bi B O3 1_4545 . 4_5555 81.047(13) 80.259(10) 81.588(10) ?
Bi B O4 1_4545 . . 129.79(2) 128.53(2) 132.84(2) ?
Bi B O4 1_4545 . 3_5565 128.64(2) 128.53(2) 128.72(3) ?
Bi B Bi 1_4555 . 1_5545 105.71(3) 104.65(3) 107.07(3) ?
Bi B Bi 1_4555 . . 77.14(3) 74.04(3) 78.83(2) ?
Bi B Bi 1_4555 . 2_5545 107.70(2) 106.10(2) 110.38(2) ?
Bi B Bi 1_4555 . 2_5555 79.39(3) 75.51(3) 82.52(3) ?
Bi B Bi 1_4555 . 2_6545 166.92(4) 162.52(4) 172.03(4) ?
Bi B Bi 1_4555 . 2_6555 126.52(6) 118.50(5) 130.11(6) ?
Bi B O2 1_4555 . . 55.88(2) 54.27(2) 58.35(2) ?
Bi B O2 1_4555 . 2_5555 134.564(19) 133.183(15) 135.947(15) ?
Bi B O2 1_4555 . 3_5555 68.84(3) 67.12(2) 71.96(2) ?
Bi B O2 1_4555 . 4_5555 140.696(16) 140.132(13) 141.519(13) ?
Bi B O3 1_4555 . . 170.925(18) 167.90(2) 172.31(2) ?
Bi B O3 1_4555 . 2_5555 47.26(3) 45.48(3) 51.20(3) ?
Bi B O3 1_4555 . 3_5555 94.563(16) 93.809(14) 95.808(13) ?
Bi B O3 1_4555 . 4_5555 103.26(2) 101.851(16) 104.630(15) ?
Bi B O4 1_4555 . . 63.26(3) 59.25(3) 65.05(3) ?
Bi B O4 1_4555 . 3_5565 61.85(2) 59.25(3) 64.89(3) ?
Bi B Bi 1_5545 . . 66.54(5) 63.82(6) 69.40(5) ?
Bi B Bi 1_5545 . 2_5545 100.43(4) 94.33(4) 102.94(4) ?
Bi B Bi 1_5545 . 2_5555 166.92(5) 162.52(5) 172.03(5) ?
Bi B Bi 1_5545 . 2_6545 66.74(3) 62.95(2) 69.62(3) ?
Bi B Bi 1_5545 . 2_6555 107.70(3) 106.10(3) 110.38(3) ?
Bi B O2 1_5545 . . 49.959(19) 48.601(16) 51.519(14) ?
Bi B O2 1_5545 . 2_5555 116.25(2) 114.143(17) 117.717(19) ?
Bi B O2 1_5545 . 3_5555 38.526(15) 37.452(10) 39.26(2) ?
Bi B O2 1_5545 . 4_5555 101.23(2) 98.737(19) 102.73(2) ?
Bi B O3 1_5545 . . 73.513(16) 72.519(17) 74.704(12) ?
Bi B O3 1_5545 . 2_5555 81.047(13) 80.259(10) 81.588(10) ?
Bi B O3 1_5545 . 3_5555 119.81(2) 116.81(2) 121.06(2) ?
Bi B O3 1_5545 . 4_5555 20.499(18) 19.30(2) 23.35(2) ?
Bi B O4 1_5545 . . 129.79(2) 128.53(2) 132.84(2) ?
Bi B O4 1_5545 . 3_5565 128.64(2) 128.53(2) 128.72(3) ?
Bi B Bi . . 2_5545 166.92(4) 162.52(4) 172.03(4) ?
Bi B Bi . . 2_5555 126.52(6) 118.50(5) 130.11(6) ?
Bi B Bi . . 2_6545 107.70(2) 106.10(2) 110.38(2) ?
Bi B Bi . . 2_6555 79.39(3) 75.51(3) 82.52(3) ?
Bi B O2 . . . 55.88(2) 54.27(2) 58.35(2) ?
Bi B O2 . . 2_5555 134.564(19) 133.183(15) 135.947(15) ?
Bi B O2 . . 3_5555 68.84(3) 67.12(2) 71.96(2) ?
Bi B O2 . . 4_5555 140.696(16) 140.132(13) 141.519(13) ?
Bi B O3 . . . 94.563(16) 93.809(14) 95.808(13) ?
Bi B O3 . . 2_5555 103.26(2) 101.851(16) 104.630(15) ?
Bi B O3 . . 3_5555 170.925(18) 167.90(2) 172.31(2) ?
Bi B O3 . . 4_5555 47.26(3) 45.48(3) 51.20(3) ?
Bi B O4 . . . 63.26(3) 59.25(3) 65.05(3) ?
Bi B O4 . . 3_5565 61.85(2) 59.25(3) 64.89(3) ?
Bi B Bi 2_5545 . 2_5555 66.54(5) 63.82(6) 69.40(5) ?
Bi B Bi 2_5545 . 2_6545 64.87(2) 61.91(2) 66.32(2) ?
Bi B Bi 2_5545 . 2_6555 105.71(3) 104.65(3) 107.07(3) ?
Bi B O2 2_5545 . . 116.25(2) 114.143(17) 117.717(19) ?
Bi B O2 2_5545 . 2_5555 49.959(19) 48.601(16) 51.519(14) ?
Bi B O2 2_5545 . 3_5555 101.23(2) 98.737(19) 102.73(2) ?
Bi B O2 2_5545 . 4_5555 38.526(15) 37.452(10) 39.26(2) ?
Bi B O3 2_5545 . . 81.047(13) 80.259(10) 81.588(10) ?
Bi B O3 2_5545 . 2_5555 73.513(16) 72.519(17) 74.704(12) ?
Bi B O3 2_5545 . 3_5555 20.499(18) 19.30(2) 23.35(2) ?
Bi B O3 2_5545 . 4_5555 119.81(2) 116.81(2) 121.06(2) ?
Bi B O4 2_5545 . . 129.79(2) 128.53(2) 132.84(2) ?
Bi B O4 2_5545 . 3_5565 128.64(2) 128.53(2) 128.72(3) ?
Bi B Bi 2_5555 . 2_6545 105.71(3) 104.65(3) 107.07(3) ?
Bi B Bi 2_5555 . 2_6555 77.14(3) 74.04(3) 78.83(2) ?
Bi B O2 2_5555 . . 134.564(19) 133.183(15) 135.947(15) ?
Bi B O2 2_5555 . 2_5555 55.88(2) 54.27(2) 58.35(2) ?
Bi B O2 2_5555 . 3_5555 140.696(16) 140.132(13) 141.519(13) ?
Bi B O2 2_5555 . 4_5555 68.84(3) 67.12(2) 71.96(2) ?
Bi B O3 2_5555 . . 103.26(2) 101.851(16) 104.630(15) ?
Bi B O3 2_5555 . 2_5555 94.563(16) 93.809(14) 95.808(13) ?
Bi B O3 2_5555 . 3_5555 47.26(3) 45.48(3) 51.20(3) ?
Bi B O3 2_5555 . 4_5555 170.925(18) 167.90(2) 172.31(2) ?
Bi B O4 2_5555 . . 63.26(3) 59.25(3) 65.05(3) ?
Bi B O4 2_5555 . 3_5565 61.85(2) 59.25(3) 64.89(3) ?
Bi B Bi 2_6545 . 2_6555 66.54(5) 63.82(6) 69.40(5) ?
Bi B O2 2_6545 . . 116.25(2) 114.143(17) 117.717(19) ?
Bi B O2 2_6545 . 2_5555 49.959(19) 48.601(16) 51.519(14) ?
Bi B O2 2_6545 . 3_5555 101.23(2) 98.737(19) 102.73(2) ?
Bi B O2 2_6545 . 4_5555 38.526(15) 37.452(10) 39.26(2) ?
Bi B O3 2_6545 . . 20.499(18) 19.30(2) 23.35(2) ?
Bi B O3 2_6545 . 2_5555 119.81(2) 116.81(2) 121.06(2) ?
Bi B O3 2_6545 . 3_5555 81.047(13) 80.259(10) 81.588(10) ?
Bi B O3 2_6545 . 4_5555 73.513(16) 72.519(17) 74.704(12) ?
Bi B O4 2_6545 . . 129.79(2) 128.53(2) 132.84(2) ?
Bi B O4 2_6545 . 3_5565 128.64(2) 128.53(2) 128.72(3) ?
Bi B O2 2_6555 . . 134.564(19) 133.183(15) 135.947(15) ?
Bi B O2 2_6555 . 2_5555 55.88(2) 54.27(2) 58.35(2) ?
Bi B O2 2_6555 . 3_5555 140.696(16) 140.132(13) 141.519(13) ?
Bi B O2 2_6555 . 4_5555 68.84(3) 67.12(2) 71.96(2) ?
Bi B O3 2_6555 . . 47.26(3) 45.48(3) 51.20(3) ?
Bi B O3 2_6555 . 2_5555 170.925(18) 167.90(2) 172.31(2) ?
Bi B O3 2_6555 . 3_5555 103.26(2) 101.851(16) 104.630(15) ?
Bi B O3 2_6555 . 4_5555 94.563(16) 93.809(14) 95.808(13) ?
Bi B O4 2_6555 . . 63.26(3) 59.25(3) 65.05(3) ?
Bi B O4 2_6555 . 3_5565 61.85(2) 59.25(3) 64.89(3) ?
O2 B O2 . . 2_5555 161.9203(11) 161.9203(11) 161.9203(11) ?
O2 B O2 . . 3_5555 18.2996(9) 18.2996(9) 18.2996(9) ?
O2 B O2 . . 4_5555 143.621(2) 143.621(2) 143.621(2) ?
O2 B O3 . . . 122.1445(17) 122.1445(17) 122.1445(17) ?
O2 B O3 . . 2_5555 50.2095(16) 50.2094(16) 50.2094(16) ?
O2 B O3 . . 3_5555 122.1445(17) 122.1445(17) 122.1445(17) ?
O2 B O3 . . 4_5555 50.2095(16) 50.2094(16) 50.2094(16) ?
O2 B O4 . . . 99.0399(6) 99.0399(6) 99.0399(6) ?
O2 B O4 . . 3_5565 99.0399(6) 99.0399(6) 99.0399(6) ?
O2 B O2 2_5555 . 3_5555 143.621(2) 143.621(2) 143.621(2) ?
O2 B O2 2_5555 . 4_5555 18.2996(9) 18.2996(9) 18.2996(9) ?
O2 B O3 2_5555 . . 50.2095(16) 50.2094(16) 50.2094(16) ?
O2 B O3 2_5555 . 2_5555 122.1445(17) 122.1445(17) 122.1445(17) ?
O2 B O3 2_5555 . 3_5555 50.2095(16) 50.2094(16) 50.2094(16) ?
O2 B O3 2_5555 . 4_5555 122.1445(17) 122.1445(17) 122.1445(17) ?
O2 B O4 2_5555 . . 99.0399(6) 99.0399(6) 99.0399(6) ?
O2 B O4 2_5555 . 3_5565 99.0399(6) 99.0399(6) 99.0399(6) ?
O2 B O2 3_5555 . 4_5555 125.321(3) 125.321(3) 125.321(3) ?
O2 B O3 3_5555 . . 111.677(2) 111.677(2) 111.677(2) ?
O2 B O3 3_5555 . 2_5555 46.7769(17) 46.7768(17) 46.7768(17) ?
O2 B O3 3_5555 . 3_5555 111.677(2) 111.677(2) 111.677(2) ?
O2 B O3 3_5555 . 4_5555 46.7769(17) 46.7768(17) 46.7768(17) ?
O2 B O4 3_5555 . . 117.3395(15) 117.3395(15) 117.3395(15) ?
O2 B O4 3_5555 . 3_5565 117.3395(15) 117.3395(15) 117.3395(15) ?
O2 B O3 4_5555 . . 46.7768(17) 46.7768(17) 46.7768(17) ?
O2 B O3 4_5555 . 2_5555 111.677(2) 111.677(2) 111.677(2) ?
O2 B O3 4_5555 . 3_5555 46.7768(17) 46.7768(17) 46.7768(17) ?
O2 B O3 4_5555 . 4_5555 111.677(2) 111.677(2) 111.677(2) ?
O2 B O4 4_5555 . . 117.3395(15) 117.3395(15) 117.3395(15) ?
O2 B O4 4_5555 . 3_5565 117.3395(15) 117.3395(15) 117.3395(15) ?
O3 B O3 . . 2_5555 139.826(2) 139.826(2) 139.826(2) ?
O3 B O3 . . 3_5555 93.432(3) 93.432(3) 93.432(3) ?
O3 B O3 . . 4_5555 72.796(3) 72.796(3) 72.796(3) ?
O3 B O4 . . . 110.0871(11) 110.0871(11) 110.0871(11) ?
O3 B O4 . . 3_5565 110.0871(11) 110.0871(11) 110.0871(11) ?
O3 B O3 2_5555 . 3_5555 72.796(3) 72.796(3) 72.796(3) ?
O3 B O3 2_5555 . 4_5555 93.432(3) 93.432(3) 93.432(3) ?
O3 B O4 2_5555 . . 110.0871(11) 110.0871(11) 110.0871(11) ?
O3 B O4 2_5555 . 3_5565 110.0871(11) 110.0871(11) 110.0871(11) ?
O3 B O3 3_5555 . 4_5555 139.826(2) 139.826(2) 139.826(2) ?
O3 B O4 3_5555 . . 110.0871(11) 110.0871(11) 110.0871(11) ?
O3 B O4 3_5555 . 3_5565 110.0871(11) 110.0871(11) 110.0871(11) ?
O3 B O4 4_5555 . . 110.0871(11) 110.0871(11) 110.0871(11) ?
O3 B O4 4_5555 . 3_5565 110.0871(11) 110.0871(11) 110.0871(11) ?
O4 B O4 . . 3_5565 0 0 0 ?

loop_
_geom_bond_atom_site_label_1
_geom_bond_atom_site_label_2
_geom_bond_site_ssg_symmetry_1
_geom_bond_site_ssg_symmetry_2
_geom_bond_distance_av
_geom_bond_distance_min
_geom_bond_distance_max
_geom_bond_publ_flag
Bi Bi . 1_4555 3.935(3) 3.934(3) 3.934(3) ?
Bi Bi . 1_5545 3.921(2) 3.564(3) 4.159(3) ?
Bi Bi . 1_5565 3.920(2) 3.565(3) 4.159(3) ?
Bi Bi . 1_6555 3.935(3) 3.934(3) 3.934(3) ?
Bi Bi . 2_6555 4.1111(18) 3.928(3) 4.293(3) ?
Bi Bi . 10_5545 3.749(2) 3.706(2) 3.799(2) ?
Bi Bi . 10_5555 3.749(2) 3.706(2) 3.799(2) ?
Bi Bi . 10_6545 3.749(2) 3.706(2) 3.799(2) ?
Bi Bi . 10_6555 3.749(2) 3.706(2) 3.799(2) ?
Bi O1 . . 2.306(10) 2.187(14) 2.365(14) ?
Bi O1 . 1_6555 2.306(10) 2.187(14) 2.365(14) ?
Bi O1 . 10_5545 2.376(15) 2.064(17) 2.655(17) ?
Bi O1 . 10_5555 2.372(15) 2.064(17) 2.655(17) ?
Bi O2 . . 2.6374(16) 2.5705(19) 2.7945(19) ?
Bi O2 . 1_5565 2.9712(16) 2.892(2) 3.152(2) ?
Bi O2 . 1_6555 2.6374(16) 2.5705(19) 2.7945(19) ?
Bi O2 . 1_6565 2.9712(16) 2.892(2) 3.152(2) ?
Bi O2 . 10_5555 3.2521(13) 3.191(2) 3.291(2) ?
Bi O2 . 3_5555 2.9729(16) 2.892(2) 3.153(2) ?
Bi O2 . 3_5565 2.6393(16) 2.5704(19) 2.7969(19) ?
Bi O2 . 3_6555 2.9729(16) 2.892(2) 3.153(2) ?
Bi O2 . 3_6565 2.6393(16) 2.5704(19) 2.7969(19) ?
Bi O2 . 12_5555 3.2523(13) 3.193(2) 3.291(2) ?
Bi O3 . 2_6555 2.4470(14) 2.3578(18) 2.6377(18) ?
Bi O3 . 2_6565 2.4452(14) 2.3577(18) 2.6354(18) ?
Bi O3 . 4_5555 2.4470(14) 2.3578(18) 2.6377(18) ?
Bi O3 . 4_5565 2.4452(14) 2.3577(18) 2.6354(18) ?
Bi O4 . . 2.8270(15) 2.791(2) 2.883(2) ?
Bi O4 . 1_6555 2.8270(15) 2.791(2) 2.883(2) ?
Bi O4 . 3_5565 2.8274(15) 2.791(2) 2.885(2) ?
Bi O4 . 3_6565 2.8274(15) 2.791(2) 2.885(2) ?
Br Bi . 1_4545 3.5211(16) 3.4178(18) 3.5557(18) ?
Br Bi . 1_4555 3.5211(16) 3.4178(18) 3.5557(18) ?
Br Bi . 1_5545 3.5211(16) 3.4178(18) 3.5557(18) ?
Br Bi . . 3.5211(16) 3.4178(18) 3.5557(18) ?
Br Bi . 2_5545 3.5211(16) 3.4178(18) 3.5557(18) ?
Br Bi . 2_5555 3.5211(16) 3.4178(18) 3.5557(18) ?
Br Bi . 2_6545 3.5211(16) 3.4178(18) 3.5557(18) ?
Br Bi . 2_6555 3.5211(16) 3.4178(18) 3.5557(18) ?
Br O2 . . 1.4032 1.4032 1.4032 ?
Br O2 . 2_5555 1.4032 1.4032 1.4032 ?
Br O2 . 3_5555 1.4032 1.4032 1.4032 ?
Br O2 . 4_5555 1.4032 1.4032 1.4032 ?
Br O3 . . 1.2769(7) 1.2769(7) 1.2769(7) ?
Br O3 . 2_5555 1.2769(7) 1.2769(7) 1.2769(7) ?
Br O3 . 3_5555 1.2769(7) 1.2769(7) 1.2769(7) ?
Br O3 . 4_5555 1.2769(7) 1.2769(7) 1.2769(7) ?
Br O4 . 1_5545 2.2458 2.2458 2.2458 ?
Br O4 . . 1.6724 1.6724 1.6724 ?
Br O4 . 3_5555 1.6724 1.6724 1.6724 ?
Br O4 . 3_5565 2.2458 2.2458 2.2458 ?
B Bi . 1_4545 3.6695(16) 3.5965(17) 3.8246(17) ?
B Bi . 1_4555 3.1563(15) 3.0984(19) 3.2674(19) ?
B Bi . 1_5545 3.6695(16) 3.5965(17) 3.8246(17) ?
B Bi . . 3.1563(15) 3.0984(19) 3.2674(19) ?
B Bi . 2_5545 3.6695(16) 3.5965(17) 3.8246(17) ?
B Bi . 2_5555 3.1563(15) 3.0984(19) 3.2674(19) ?
B Bi . 2_6545 3.6695(16) 3.5965(17) 3.8246(17) ?
B Bi . 2_6555 3.1563(15) 3.0984(19) 3.2674(19) ?
B O2 . . 1.3987 1.3987 1.3987 ?
B O2 . 2_5555 1.3987 1.3987 1.3987 ?
B O2 . 3_5555 1.555 1.555 1.555 ?
B O2 . 4_5555 1.555 1.555 1.555 ?
B O3 . . 1.3596(6) 1.3596(6) 1.3596(6) ?
B O3 . 2_5555 1.3596(6) 1.3596(6) 1.3596(6) ?
B O3 . 3_5555 1.3596(6) 1.3596(6) 1.3596(6) ?
B O3 . 4_5555 1.3596(6) 1.3596(6) 1.3596(6) ?
B O4 . . 1.2055 1.2055 1.2055 ?
B O4 . 3_5565 1.7788 1.7788 1.7788 ?

loop_
_geom_hbond_atom_site_label_D
_geom_hbond_atom_site_label_H
_geom_hbond_atom_site_label_A
_geom_hbond_site_symmetry_D
_geom_hbond_site_symmetry_H
_geom_hbond_site_symmetry_A
_geom_hbond_distance_DH
_geom_hbond_distance_HA
_geom_hbond_distance_DA
_geom_hbond_angle_DHA
_geom_hbond_publ_flag
? ? ? ? ? ? ? ? ? ? ?

loop_
_geom_torsion_atom_site_label_1
_geom_torsion_atom_site_label_2
_geom_torsion_atom_site_label_3
_geom_torsion_atom_site_label_4
_geom_torsion_site_ssg_symmetry_1
_geom_torsion_site_ssg_symmetry_2
_geom_torsion_site_ssg_symmetry_3
_geom_torsion_site_ssg_symmetry_4
_geom_torsion_av
_geom_torsion_min
_geom_torsion_max
? ? ? ? ? ? ? ? ? ? ?

loop_
_restr_angle_atom_site_label_1
_restr_angle_site_symmetry_1
_restr_angle_atom_site_label_2
_restr_angle_site_symmetry_2
_restr_angle_atom_site_label_3
_restr_angle_site_symmetry_3
_restr_angle_target
_restr_angle_target_weight_param
? ? ? ? ? ? ? ?

loop_
_restr_distance_atom_site_label_1
_restr_distance_site_symmetry_1
_restr_distance_atom_site_label_2
_restr_distance_site_symmetry_2
_restr_distance_target
_restr_distance_target_weight_param
? ? ? ? ? ?

loop_
_restr_equal_angle_atom_site_label_1
_restr_equal_angle_site_symmetry_1
_restr_equal_angle_atom_site_label_2
_restr_equal_angle_site_symmetry_2
_restr_equal_angle_atom_site_label_3
_restr_equal_angle_site_symmetry_3
_restr_equal_angle_class_class_id
_restr_equal_angle_class_target_weight_param
? ? ? ? ? ? ? ?

loop_
_restr_equal_distance_atom_site_label_1
_restr_equal_distance_site_symmetry_1
_restr_equal_distance_atom_site_label_2
_restr_equal_distance_site_symmetry_2
_restr_equal_distance_class_class_id
_restr_equal_distance_class_target_weight_param
? ? ? ? ? ?

loop_
_restr_equal_torsion_atom_site_label_1
_restr_equal_torsion_site_symmetry_1
_restr_equal_torsion_atom_site_label_2
_restr_equal_torsion_site_symmetry_2
_restr_equal_torsion_atom_site_label_3
_restr_equal_torsion_site_symmetry_3
_restr_equal_torsion_atom_site_label_4
_restr_equal_torsion_site_symmetry_4
_restr_equal_torsion_class_class_id
_restr_equal_torsion_class_target_weight_param
? ? ? ? ? ? ? ? ? ?

loop_
_restr_torsion_atom_site_label_1
_restr_torsion_site_symmetry_1
_restr_torsion_atom_site_label_2
_restr_torsion_site_symmetry_2
_restr_torsion_atom_site_label_3
_restr_torsion_site_symmetry_3
_restr_torsion_atom_site_label_4
_restr_torsion_site_symmetry_4
_restr_torsion_angle_target
_restr_torsion_weight_param
? ? ? ? ? ? ? ? ? ?

loop_
_twin_individual_id
_twin_individual_mass_fraction_refined
_twin_individual_twin_matrix_11
_twin_individual_twin_matrix_12
_twin_individual_twin_matrix_13
_twin_individual_twin_matrix_21
_twin_individual_twin_matrix_22
_twin_individual_twin_matrix_23
_twin_individual_twin_matrix_31
_twin_individual_twin_matrix_32
_twin_individual_twin_matrix_33
1 0.534(9) 1 0 0 0 1 0 0 0 1
2 0.466(9) 0 0 1 0 1 0 -1 0 0

loop_
_jana_atom_site_adp_c_label
_jana_atom_site_adp_c_type_symbol
_jana_atom_site_adp_c_111
_jana_atom_site_adp_c_112
_jana_atom_site_adp_c_113
_jana_atom_site_adp_c_122
_jana_atom_site_adp_c_123
_jana_atom_site_adp_c_133
_jana_atom_site_adp_c_222
_jana_atom_site_adp_c_223
_jana_atom_site_adp_c_233
_jana_atom_site_adp_c_333
? ? ? ? ? ? ? ? ? ? ? ?

loop_
_jana_atom_site_adp_d_label
_jana_atom_site_adp_d_type_symbol
_jana_atom_site_adp_d_1111
_jana_atom_site_adp_d_1112
_jana_atom_site_adp_d_1113
_jana_atom_site_adp_d_1122
_jana_atom_site_adp_d_1123
_jana_atom_site_adp_d_1133
_jana_atom_site_adp_d_1222
_jana_atom_site_adp_d_1223
_jana_atom_site_adp_d_1233
_jana_atom_site_adp_d_1333
_jana_atom_site_adp_d_2222
_jana_atom_site_adp_d_2223
_jana_atom_site_adp_d_2233
_jana_atom_site_adp_d_2333
_jana_atom_site_adp_d_3333
? ? ? ? ? ? ? ? ? ? ? ? ? ? ? ? ?

loop_
_jana_atom_site_adp_e_label
_jana_atom_site_adp_e_type_symbol
_jana_atom_site_adp_e_11111
_jana_atom_site_adp_e_11112
_jana_atom_site_adp_e_11113
_jana_atom_site_adp_e_11122
_jana_atom_site_adp_e_11123
_jana_atom_site_adp_e_11133
_jana_atom_site_adp_e_11222
_jana_atom_site_adp_e_11223
_jana_atom_site_adp_e_11233
_jana_atom_site_adp_e_11333
_jana_atom_site_adp_e_12222
_jana_atom_site_adp_e_12223
_jana_atom_site_adp_e_12233
_jana_atom_site_adp_e_12333
_jana_atom_site_adp_e_13333
_jana_atom_site_adp_e_22222
_jana_atom_site_adp_e_22223
_jana_atom_site_adp_e_22233
_jana_atom_site_adp_e_22333
_jana_atom_site_adp_e_23333
_jana_atom_site_adp_e_33333
? ? ? ? ? ? ? ? ? ? ? ? ? ? ? ? ? ? ? ? ? ? ?

loop_
_jana_atom_site_adp_f_label
_jana_atom_site_adp_f_type_symbol
_jana_atom_site_adp_f_111111
_jana_atom_site_adp_f_111112
_jana_atom_site_adp_f_111113
_jana_atom_site_adp_f_111122
_jana_atom_site_adp_f_111123
_jana_atom_site_adp_f_111133
_jana_atom_site_adp_f_111222
_jana_atom_site_adp_f_111223
_jana_atom_site_adp_f_111233
_jana_atom_site_adp_f_111333
_jana_atom_site_adp_f_112222
_jana_atom_site_adp_f_112223
_jana_atom_site_adp_f_112233
_jana_atom_site_adp_f_112333
_jana_atom_site_adp_f_113333
_jana_atom_site_adp_f_122222
_jana_atom_site_adp_f_122223
_jana_atom_site_adp_f_122233
_jana_atom_site_adp_f_122333
_jana_atom_site_adp_f_123333
_jana_atom_site_adp_f_133333
_jana_atom_site_adp_f_222222
_jana_atom_site_adp_f_222223
_jana_atom_site_adp_f_222233
_jana_atom_site_adp_f_222333
_jana_atom_site_adp_f_223333
_jana_atom_site_adp_f_233333
_jana_atom_site_adp_f_333333
? ? ? ? ? ? ? ? ? ? ? ? ? ? ? ? ? ? ? ? ? ? ? ? ? ? ? ? ? ?

loop_
_jana_atom_site_crenel_ortho_func_id
_jana_atom_site_crenel_ortho_func_c
_jana_atom_site_crenel_ortho_func_w
_jana_atom_site_crenel_ortho_func_eps
? ? ? ?

loop_
_jana_atom_site_occ_fourier_absolute_site_label
_jana_atom_site_occ_fourier_absolute
? ?

loop_
_jana_atom_site_occ_legendre_atom_site_label
_jana_atom_site_occ_legendre_param_order
_jana_atom_site_occ_legendre_param_coeff
? ? ?

loop_
_jana_atom_site_occ_xharm_atom_site_label
_jana_atom_site_occ_xharm_param_order
_jana_atom_site_occ_xharm_param_coeff
? ? ?

loop_
_jana_atom_site_occ_crenel_ortho_atom_site_label
_jana_atom_site_occ_crenel_ortho_param_order
_jana_atom_site_occ_crenel_ortho_id
_jana_atom_site_occ_crenel_ortho_param_coeff
? ? ? ?

loop_
_jana_atom_site_displace_legendre_atom_site_label
_jana_atom_site_displace_legendre_axis
_jana_atom_site_displace_legendre_param_order
_jana_atom_site_displace_legendre_param_coeff
? ? ? ?

loop_
_jana_atom_site_displace_xharm_site_label
_jana_atom_site_displace_xharm_axis
_jana_atom_site_displace_xharm_param_order
_jana_atom_site_displace_xharm_param_coeff
? ? ? ?

loop_
_jana_atom_site_displace_crenel_ortho_atom_site_label
_jana_atom_site_displace_crenel_ortho_axis
_jana_atom_site_displace_crenel_ortho_id
_jana_atom_site_displace_crenel_ortho_param_order
_jana_atom_site_displace_crenel_ortho_param_coeff
? ? ? ? ?

loop_
_jana_atom_site_u_legendre_atom_site_label
_jana_atom_site_u_legendre_tens_elem
_jana_atom_site_u_legendre_param_order
_jana_atom_site_u_legendre_param_coeff
? ? ? ?

loop_
_jana_atom_site_u_xharm_atom_site_label
_jana_atom_site_u_xharm_tens_elem
_jana_atom_site_u_xharm_param_order
_jana_atom_site_u_xharm_param_coeff
? ? ? ?

loop_
_jana_atom_site_u_crenel_ortho_atom_site_label
_jana_atom_site_u_crenel_ortho_tens_elem
_jana_atom_site_u_crenel_ortho_id
_jana_atom_site_u_crenel_ortho_param_order
_jana_atom_site_u_crenel_ortho_param_coeff
? ? ? ? ?

loop_
_jana_atom_site_adp_c_fourier_atom_site_label
_jana_atom_site_adp_c_fourier_tens_elem
_jana_atom_site_adp_c_fourier_wave_vector_seq_id
_jana_atom_site_adp_c_fourier_param_cos
_jana_atom_site_adp_c_fourier_param_sin
? ? ? ? ?

loop_
_jana_atom_site_adp_d_fourier_atom_site_label
_jana_atom_site_adp_d_fourier_tens_elem
_jana_atom_site_adp_d_fourier_wave_vector_seq_id
_jana_atom_site_adp_d_fourier_param_cos
_jana_atom_site_adp_d_fourier_param_sin
? ? ? ? ?

loop_
_jana_atom_site_adp_e_fourier_atom_site_label
_jana_atom_site_adp_e_fourier_tens_elem
_jana_atom_site_adp_e_fourier_wave_vector_seq_id
_jana_atom_site_adp_e_fourier_param_cos
_jana_atom_site_adp_e_fourier_param_sin
? ? ? ? ?

loop_
_jana_atom_site_adp_f_fourier_atom_site_label
_jana_atom_site_adp_f_fourier_tens_elem
_jana_atom_site_adp_f_fourier_wave_vector_seq_id
_jana_atom_site_adp_f_fourier_param_cos
_jana_atom_site_adp_f_fourier_param_sin
? ? ? ? ?
